data_7246821
loop_
_publ_author_name
'Bawa, Rashim'
'Negi, Swati'
'Singh, Bholey'
'Pani, Balaram'
'Kumar, Rakesh'

_publ_section_title
;
 A pyridine dicarboxylate based hydrazone Schiff base for reversible
 colorimetric recognition of Ni2+ and PPi
;
_journal_issue 23
_journal_name_full 'RSC Advances'
_journal_page_first 15391
_journal_page_last 15400
_journal_paper_doi 10.1039/D3RA02021E
_journal_volume 13
_journal_year 2023
_chemical_formula_sum 'C H N Ni O'
_chemical_formula_weight 101.74
_space_group_crystal_system monoclinic
_space_group_IT_number 2
_space_group_name_Hall '-P 1'
_space_group_name_H-M_alt 'P -1'
_atom_sites_solution_hydrogens geom
_audit_creation_method SHELXL-2014/7
_audit_update_record
;
2022-09-11 deposited with the CCDC.	2023-05-15 downloaded from the CCDC.
;
_cell_angle_alpha 82.233(8)
_cell_angle_beta 90
_cell_angle_gamma 90
_cell_formula_units_Z 139
_cell_length_a 16.418(6)
_cell_length_b 19.301(7)
_cell_length_c 35.287(12)
_cell_measurement_reflns_used 9949
_cell_measurement_temperature 296(2)
_cell_measurement_theta_max 26.77
_cell_measurement_theta_min 2.29
_cell_volume 11079(7)
_computing_structure_refinement 'SHELXL-2014/7 (Sheldrick, 2014)'
_diffrn_ambient_temperature 296(2)
_diffrn_measured_fraction_theta_full 0.999
_diffrn_measured_fraction_theta_max 0.976
_diffrn_measurement_device_type 'Bruker APEX-II CCD'
_diffrn_measurement_method '\f and \w scans'
_diffrn_radiation_type MoK\a
_diffrn_radiation_wavelength 0.71073
_diffrn_reflns_av_R_equivalents 0.078
_diffrn_reflns_av_unetI/netI 0.9911
_diffrn_reflns_Laue_measured_fraction_full 0.999
_diffrn_reflns_Laue_measured_fraction_max 0.976
_diffrn_reflns_limit_h_max 21
_diffrn_reflns_limit_h_min -21
_diffrn_reflns_limit_k_max 25
_diffrn_reflns_limit_k_min -25
_diffrn_reflns_limit_l_max 45
_diffrn_reflns_limit_l_min -41
_diffrn_reflns_number 257808
_diffrn_reflns_point_group_measured_fraction_full 0.999
_diffrn_reflns_point_group_measured_fraction_max 0.976
_diffrn_reflns_theta_full 25.242
_diffrn_reflns_theta_max 27.824
_diffrn_reflns_theta_min 1.919
_exptl_absorpt_coefficient_mu 5.814
_exptl_absorpt_correction_T_max 0.7456
_exptl_absorpt_correction_T_min 0.5656
_exptl_absorpt_correction_type multi-scan
_exptl_crystal_colour purple
_exptl_crystal_density_diffrn 2.119
_exptl_crystal_description rod
_exptl_crystal_F_000 6950
_refine_diff_density_max 1.526
_refine_diff_density_min -0.525
_refine_diff_density_rms 0.116
_refine_ls_extinction_method none
_refine_ls_goodness_of_fit_ref 1.168
_refine_ls_hydrogen_treatment constr
_refine_ls_matrix_type full
_refine_ls_number_parameters 2813
_refine_ls_number_reflns 51315
_refine_ls_number_restraints 884
_refine_ls_restrained_S_all 1.060
_refine_ls_R_factor_all 0.5508
_refine_ls_R_factor_gt 0.2187
_refine_ls_shift/su_max 0.003
_refine_ls_shift/su_mean 0.006
_refine_ls_structure_factor_coef Fsqd
_refine_ls_weighting_details 'w=1/[\s^2^(Fo^2^)+(0.1000P)^2^] where P=(Fo^2^+2Fc^2^)/3'
_refine_ls_weighting_scheme calc
_refine_ls_wR_factor_gt 0.3081
_refine_ls_wR_factor_ref 0.3936
_reflns_Friedel_coverage 0.000
_reflns_number_gt 11466
_reflns_number_total 51315
_reflns_threshold_expression 'I > 2\s(I)'
_cod_data_source_file d3ra02021e2.cif
_cod_data_source_block TRY_a
_cod_original_cell_volume 11080(7)
_cod_database_code 7246821
_shelx_shelxl_version_number 2014/7
_shelx_space_group_comment
;
The symmetry employed for this shelxl refinement is uniquely defined
by the following loop, which should always be used as a source of
symmetry information in preference to the above space-group names.
They are only intended as comments.
;

loop_
_space_group_symop_operation_xyz
'x, y, z'
'-x, -y, -z'

loop_
_atom_site_label
_atom_site_type_symbol
_atom_site_fract_x
_atom_site_fract_y
_atom_site_fract_z
_atom_site_U_iso_or_equiv
_atom_site_adp_type
_atom_site_occupancy
_atom_site_site_symmetry_order
_atom_site_calc_flag
_atom_site_refinement_flags_posn
_atom_site_refinement_flags_adp
_atom_site_refinement_flags_occupancy
_atom_site_disorder_assembly
_atom_site_disorder_group
Ni1 Ni -0.20302(10) 0.57729(9) 0.39653(5) 0.0336(5) Uani 1 1 d . U . . .
C1 C 0.6426(8) 0.3505(7) 0.3654(4) 0.039(3) Uani 1 1 d . U . . .
O1 O 0.7644(6) 0.0641(5) 0.2409(3) 0.073(3) Uani 1 1 d . U . . .
N1 N 0.6706(6) 0.3036(6) 0.3449(3) 0.039(3) Uani 1 1 d . U . . .
Ni2 Ni 0.25043(10) 1.18816(9) 0.20564(5) 0.0416(5) Uani 1 1 d . U . . .
C2 C 0.6065(8) 0.3327(8) 0.4004(4) 0.047(3) Uani 1 1 d . U . . .
O2 O 0.8021(5) 0.2776(5) 0.2474(2) 0.049(2) Uani 1 1 d . U . . .
N2 N 0.7188(6) 0.2138(5) 0.3002(3) 0.041(3) Uani 1 1 d . U . . .
Ni4 Ni 0.75037(10) 0.31178(9) 0.29442(5) 0.0420(5) Uani 1 1 d . U . . .
C4 C 0.6248(9) 0.2137(8) 0.3947(4) 0.055(4) Uani 1 1 d . U . . .
N4 N 0.4676(16) 0.1964(14) 0.5676(7) 0.155(9) Uani 1 1 d . U . . .
O4 O 0.6733(8) 0.0958(6) 0.4099(3) 0.092(4) Uani 1 1 d . U . . .
N5 N -0.2035(6) 0.6781(6) 0.4167(3) 0.038(3) Uani 1 1 d . U . . .
C5 C 0.6591(8) 0.2349(7) 0.3581(4) 0.040(3) Uani 1 1 d . U . . .
O5 O 0.6274(6) 0.4005(5) 0.4489(3) 0.066(3) Uani 1 1 d . U . . .
N6 N 0.8113(6) 0.3992(5) 0.2891(3) 0.036(2) Uani 1 1 d . U . . .
C6 C 0.6534(8) 0.4256(6) 0.3485(3) 0.052(4) Uani 1 1 d . U . . .
H6A H 0.6988 0.4451 0.3605 0.077 Uiso 1 1 calc R U . . .
H6B H 0.6049 0.4513 0.3527 0.077 Uiso 1 1 calc R U . . .
H6C H 0.6632 0.4282 0.3215 0.077 Uiso 1 1 calc R U . . .
O6 O 0.5109(7) 0.4188(6) 0.4171(3) 0.085(4) Uani 1 1 d . U . . .
N7 N 0.8880(7) 0.4003(6) 0.3043(3) 0.050(3) Uani 1 1 d . U . . .
C7 C 0.6872(8) 0.1876(7) 0.3320(4) 0.046(4) Uani 1 1 d . U . . .
H7 H 0.6821 0.1394 0.3383 0.055 Uiso 1 1 calc R U . . .
O7 O 0.4015(10) 0.2267(11) 0.5734(4) 0.182(8) Uani 1 1 d . U . . .
N8 N 0.4966(8) 0.7168(8) 0.0962(4) 0.061(4) Uani 1 1 d . U . . .
C8 C 0.6147(13) 0.1359(10) 0.4088(5) 0.072(5) Uani 1 1 d . U . . .
O8 O 0.5053(15) 0.1635(15) 0.5903(5) 0.245(12) Uani 1 1 d . U . . .
N9 N -0.1886(6) 0.5497(6) 0.4520(3) 0.040(3) Uani 1 1 d . U . . .
O9 O 0.8544(5) 0.2849(4) 0.3255(2) 0.047(2) Uani 1 1 d . U . . .
C9 C 0.5270(13) 0.0458(9) 0.4348(5) 0.126(8) Uani 1 1 d . U . . .
H9A H 0.5693 0.0291 0.4530 0.151 Uiso 1 1 calc R U . . .
H9B H 0.5285 0.0176 0.4141 0.151 Uiso 1 1 calc R U . . .
O00L O 0.0081(5) 0.6718(5) 0.2463(2) 0.049(3) Uani 1 1 d . U . . .
N10 N -0.1816(6) 0.4803(6) 0.4660(3) 0.048(3) Uani 1 1 d . U . . .
O10 O 1.0288(6) 0.4477(5) 0.3158(3) 0.084(4) Uani 1 1 d . U . . .
C10 C 0.4492(16) 0.0391(13) 0.4532(9) 0.267(19) Uani 1 1 d . U . . .
H10A H 0.4072 0.0515 0.4346 0.401 Uiso 1 1 calc R U . . .
H10B H 0.4466 0.0696 0.4725 0.401 Uiso 1 1 calc R U . . .
H10C H 0.4415 -0.0084 0.4648 0.401 Uiso 1 1 calc R U . . .
N11 N -0.1730(17) 1.0527(11) 0.5202(6) 0.143(8) Uani 1 1 d . U . . .
O11 O 0.4223(7) 0.4017(8) 0.2142(3) 0.128(6) Uani 1 1 d . U . . .
C11 C 0.5748(11) 0.3892(9) 0.4224(5) 0.055(4) Uani 1 1 d . U . . .
O12 O 0.4842(6) 0.4127(5) 0.1579(3) 0.065(3) Uani 1 1 d . U . . .
N12 N -0.0822(6) 0.5877(5) 0.3700(3) 0.030(2) Uani 1 1 d . U . . .
C12 C 0.6068(11) 0.4542(9) 0.4742(4) 0.091(6) Uani 1 1 d . U . . .
H12A H 0.6513 0.4873 0.4740 0.109 Uiso 1 1 calc R U . . .
H12B H 0.5585 0.4796 0.4646 0.109 Uiso 1 1 calc R U . . .
O13 O 0.7291(6) 0.6081(4) 0.2328(3) 0.052(3) Uani 1 1 d . U . . .
N13 N -0.2291(6) 0.5919(5) 0.3417(3) 0.031(2) Uani 1 1 d . U . . .
C13 C 0.5927(13) 0.4219(10) 0.5121(5) 0.143(9) Uani 1 1 d . U . . .
H13A H 0.5396 0.4009 0.5137 0.214 Uiso 1 1 calc R U . . .
H13B H 0.5959 0.4563 0.5293 0.214 Uiso 1 1 calc R U . . .
H13C H 0.6332 0.3865 0.5190 0.214 Uiso 1 1 calc R U . . .
O14 O 0.7537(6) 0.5739(5) 0.1758(3) 0.071(3) Uani 1 1 d . U . . .
N14 N -0.3080(6) 0.5971(5) 0.3306(3) 0.037(3) Uani 1 1 d . U . . .
C14 C 0.5652(11) 0.2447(9) 0.4536(5) 0.071(5) Uani 1 1 d . U . . .
O15 O 0.4644(6) 0.7657(6) 0.1102(3) 0.079(4) Uani 1 1 d . U . . .
N15 N 0.1700(6) 1.1969(6) 0.1554(3) 0.038(3) Uani 1 1 d . U . . .
C15 C 0.4829(10) 0.2614(9) 0.4619(4) 0.080(5) Uani 1 1 d . U . . .
H15A H 0.4478 0.2393 0.4450 0.096 Uiso 1 1 calc R U . . .
H15B H 0.4762 0.3115 0.4555 0.096 Uiso 1 1 calc R U . . .
N16 N 0.3375(7) 0.6904(7) 0.2335(3) 0.050(3) Uani 1 1 d . U . . .
O16 O 0.5042(7) 0.7159(6) 0.0624(3) 0.079(4) Uani 1 1 d . U . . .
C16 C 0.4528(12) 0.2417(11) 0.5013(6) 0.103(6) Uani 1 1 d . U . . .
H16 H 0.3994 0.2521 0.5072 0.124 Uiso 1 1 calc R U . . .
O18 O -0.1629(6) 0.3711(5) 0.5140(3) 0.075(3) Uani 1 1 d . U . . .
N18 N 0.2456(6) 1.3272(5) 0.2255(3) 0.042(3) Uani 1 1 d . U . . .
C18 C 0.5800(13) 0.1979(11) 0.5209(5) 0.114(7) Uani 1 1 d . U . . .
H18 H 0.6148 0.1794 0.5405 0.137 Uiso 1 1 calc R U . . .
C17 C 0.5011(15) 0.2091(12) 0.5288(6) 0.110(7) Uani 1 1 d . U . . .
O17 O -0.1927(5) 0.4707(4) 0.4018(2) 0.038(2) Uani 1 1 d . U . . .
N17 N 0.2183(6) 1.2872(5) 0.1991(3) 0.041(3) Uani 1 1 d . U . . .
N19 N -0.0325(15) 1.3047(15) -0.0693(7) 0.157(10) Uani 1 1 d . U . . .
O19 O -0.2824(7) 0.8909(5) 0.3801(4) 0.098(4) Uani 1 1 d . U . . .
C19 C 0.6099(11) 0.2134(9) 0.4840(5) 0.093(6) Uani 1 1 d . U . . .
H19 H 0.6637 0.2019 0.4796 0.112 Uiso 1 1 calc R U . . .
O20 O -0.1513(7) 0.9113(5) 0.3889(3) 0.073(3) Uani 1 1 d . U . . .
N20 N 0.1733(6) 1.1183(5) 0.2432(3) 0.037(2) Uani 1 1 d . U . . .
C20 C 0.7885(8) 0.2121(8) 0.2482(4) 0.045(4) Uani 1 1 d . U . . .
C21 C 0.8251(8) 0.1740(7) 0.2180(4) 0.045(4) Uani 1 1 d . U . . .
N21 N 0.3118(6) 1.0992(5) 0.2110(3) 0.037(3) Uani 1 1 d . U . . .
O21 O -0.2123(11) 0.7312(10) 0.5418(4) 0.192(8) Uani 1 1 d . U . . .
C23 C 0.9136(9) 0.1789(9) 0.1611(4) 0.071(5) Uani 1 1 d . U . . .
H23A H 0.8961 0.2034 0.1367 0.086 Uiso 1 1 calc R U . . .
H23B H 0.9720 0.1856 0.1629 0.086 Uiso 1 1 calc R U . . .
O23 O -0.2347(16) 1.0769(10) 0.5292(6) 0.215(10) Uani 1 1 d . U . . .
N23 N -0.0038(7) 0.7826(7) 0.4041(4) 0.055(4) Uani 1 1 d . U . . .
C22 C 0.8744(8) 0.2114(8) 0.1913(4) 0.055(4) Uani 1 1 d . U . . .
H22 H 0.8831 0.2587 0.1926 0.066 Uiso 1 1 calc R U . . .
O22 O -0.0919(9) 0.6907(7) 0.5237(3) 0.106(4) Uani 1 1 d . U . . .
N22 N 0.3893(7) 1.0992(6) 0.1956(3) 0.049(3) Uani 1 1 d . U . . .
O24 O -0.1007(14) 1.0702(8) 0.5237(5) 0.185(8) Uani 1 1 d . U . . .
N24 N 0.2958(6) 0.8226(6) 0.0830(3) 0.037(2) Uani 1 1 d . U . . .
C24 C 0.8990(11) 0.1080(10) 0.1612(5) 0.089(6) Uani 1 1 d . U . . .
H24 H 0.9233 0.0846 0.1427 0.107 Uiso 1 1 calc R U . . .
O25 O -0.3295(5) 0.5811(4) 0.3965(2) 0.038(2) Uani 1 1 d . U . . .
N25 N 0.3119(6) 0.9499(6) 0.0479(3) 0.040(3) Uani 1 1 d . U . . .
C25 C 0.8499(10) 0.0728(9) 0.1876(5) 0.081(5) Uani 1 1 d . U . . .
H25 H 0.8410 0.0255 0.1865 0.097 Uiso 1 1 calc R U . . .
C26 C 0.8113(10) 0.1032(8) 0.2168(5) 0.061(5) Uani 1 1 d . U . . .
O26 O -0.4310(5) 0.5876(4) 0.2866(2) 0.047(3) Uani 1 1 d . U . . .
N26 N 0.3176(6) 1.0182(6) 0.0340(3) 0.044(3) Uani 1 1 d . U . . .
C27 C 0.6731(7) 0.3818(6) 0.2565(3) 0.020(2) Uani 1 1 d . U . . .
N27 N 0.3275(16) 0.4520(10) -0.0200(6) 0.139(7) Uani 1 1 d . U . . .
O27 O 0.1686(6) 0.5401(7) 0.3934(3) 0.091(4) Uani 1 1 d . U . . .
O28 O 0.1804(7) 0.6577(7) 0.3830(3) 0.111(5) Uani 1 1 d . U . . .
N28 N 0.4179(6) 0.9119(5) 0.1300(3) 0.032(2) Uani 1 1 d . U . . .
C28 C 0.7099(8) 0.4458(7) 0.2470(4) 0.035(3) Uani 1 1 d . U . . .
C29 C 0.6760(8) 0.4977(7) 0.2190(4) 0.036(3) Uani 1 1 d . U . . .
O29 O -0.0744(6) 0.5800(5) 0.2483(2) 0.056(3) Uani 1 1 d . U . . .
N29 N 0.2715(6) 0.9082(5) 0.1583(3) 0.030(2) Uani 1 1 d . U . . .
N02L N 0.3266(7) 0.8993(6) 0.1844(3) 0.057(3) Uani 1 1 d . U . . .
C02Z C 0.5235(8) 0.6567(7) 0.1230(4) 0.039(3) Uani 1 1 d . U . . .
C31 C 0.5670(8) 0.4227(7) 0.2114(4) 0.038(3) Uani 1 1 d . U . . .
O31 O 0.3712(6) 0.6433(6) 0.2170(3) 0.074(3) Uani 1 1 d . U . . .
N31 N 0.8378(8) 0.8120(8) 0.2665(4) 0.055(4) Uani 1 1 d . U . . .
C30 C 0.6055(8) 0.4865(7) 0.2022(4) 0.034(3) Uani 1 1 d . U . . .
O30 O 0.3065(5) 1.0288(4) 0.0983(2) 0.033(2) Uani 1 1 d . U . . .
N30 N 0.1916(6) 0.9030(5) 0.1695(3) 0.033(3) Uani 1 1 d . U . . .
C32 C 0.6019(8) 0.3698(7) 0.2391(4) 0.036(3) Uani 1 1 d . U . . .
O32 O 0.3631(6) 0.7525(6) 0.2306(3) 0.075(3) Uani 1 1 d . U . . .
O33 O 0.3022(5) 1.2230(4) 0.2530(2) 0.047(2) Uani 1 1 d . U . . .
C33 C 0.5621(8) 0.3015(6) 0.2511(4) 0.059(4) Uani 1 1 d . U . . .
H33A H 0.5103 0.3089 0.2624 0.088 Uiso 1 1 calc R U . . .
H33B H 0.5960 0.2736 0.2694 0.088 Uiso 1 1 calc R U . . .
H33C H 0.5544 0.2777 0.2291 0.088 Uiso 1 1 calc R U . . .
O34 O 0.0108(7) 1.0808(6) 0.0830(3) 0.092(4) Uani 1 1 d . U . . .
C34 C 0.4834(10) 0.4111(7) 0.1965(5) 0.047(4) Uani 1 1 d . U . . .
O35 O 0.1268(6) 1.0999(5) 0.0510(3) 0.064(3) Uani 1 1 d . U . . .
C35 C 0.4025(9) 0.4120(9) 0.1408(5) 0.083(6) Uani 1 1 d . U . . .
H35A H 0.3765 0.3671 0.1483 0.100 Uiso 1 1 calc R U . . .
H35B H 0.3688 0.4482 0.1493 0.100 Uiso 1 1 calc R U . . .
C37 C 0.7225(8) 0.5662(7) 0.2104(4) 0.039(3) Uani 1 1 d . U . . .
O37 O 0.0424(7) 1.3819(6) 0.0794(3) 0.090(4) Uani 1 1 d . U . . .
C36 C 0.5808(8) 0.7858(8) 0.3108(4) 0.082(6) Uani 1 1 d . U . . .
H36A H 0.5913 0.7434 0.3002 0.123 Uiso 1 1 calc R U . . .
H36B H 0.5775 0.7757 0.3382 0.123 Uiso 1 1 calc R U . . .
H36C H 0.6242 0.8184 0.3040 0.123 Uiso 1 1 calc R U . . .
O36 O -0.0084(6) 1.4080(7) 0.1827(4) 0.126(5) Uani 1 1 d . . . . .
C38 C 0.7911(12) 0.6421(9) 0.1629(5) 0.122(8) Uani 1 1 d . U . . .
H38A H 0.7618 0.6778 0.1743 0.147 Uiso 1 1 calc R U . . .
H38B H 0.8468 0.6416 0.1722 0.147 Uiso 1 1 calc R U . . .
O38 O -0.0987(10) 1.2739(12) -0.0732(5) 0.181(8) Uani 1 1 d . U . . .
C39 C 0.7864(8) 0.4550(7) 0.2654(4) 0.038(3) Uani 1 1 d . U . . .
H39 H 0.8160 0.4964 0.2613 0.045 Uiso 1 1 calc R U . . .
O39 O 0.0092(16) 1.3374(15) -0.0909(5) 0.243(12) Uani 1 1 d . U . . .
Ni3 Ni 0.29687(10) 0.92274(9) 0.10343(5) 0.0344(5) Uani 1 1 d . U . . .
C3 C 0.5953(10) 0.2636(8) 0.4160(4) 0.061(4) Uani 1 1 d . U . . .
O3 O 0.5417(8) 0.1183(6) 0.4200(3) 0.092(4) Uani 1 1 d . U . . .
N3 N 0.7457(6) 0.1715(5) 0.2744(3) 0.042(3) Uani 1 1 d . U . . .
C03R C 0.5401(8) 0.6010(8) 0.1866(4) 0.048(4) Uani 1 1 d . U . . .
H03R H 0.5343 0.6018 0.2127 0.058 Uiso 1 1 calc R U . . .
C03V C 0.5747(8) 0.5450(7) 0.1729(4) 0.036(3) Uani 1 1 d . U . . .
C40 C 0.9057(9) 0.3344(8) 0.3215(4) 0.044(4) Uani 1 1 d . U . . .
O40 O 0.2642(6) 1.4359(5) 0.2596(3) 0.075(3) Uani 1 1 d . U . . .
C42 C 1.0520(10) 0.3793(9) 0.3275(5) 0.071(5) Uani 1 1 d . U . . .
O42 O 0.3550(5) 1.2155(4) 0.1740(2) 0.046(2) Uani 1 1 d . U . . .
C41 C 0.9919(8) 0.3255(7) 0.3327(4) 0.048(4) Uani 1 1 d . U . . .
O41 O 0.0685(5) 0.9123(5) 0.2129(2) 0.048(3) Uani 1 1 d . U . . .
O43 O 0.5295(6) 1.0524(5) 0.1842(3) 0.085(4) Uani 1 1 d . U . . .
C43 C 1.1309(10) 0.3616(9) 0.3371(5) 0.087(6) Uani 1 1 d . U . . .
H43 H 1.1696 0.3970 0.3354 0.104 Uiso 1 1 calc R U . . .
O45 O 0.2283(6) 0.8916(5) 0.2673(3) 0.054(3) Uani 1 1 d . U . . .
C45 C 1.0964(10) 0.2420(8) 0.3538(4) 0.069(5) Uani 1 1 d . U . . .
H45 H 1.1128 0.1966 0.3628 0.082 Uiso 1 1 calc R U . . .
C44 C 1.1549(10) 0.2965(10) 0.3486(5) 0.082(6) Uani 1 1 d . U . . .
H44 H 1.2097 0.2866 0.3532 0.098 Uiso 1 1 calc R U . . .
O44 O 0.2537(6) 0.9257(5) 0.3238(3) 0.067(3) Uani 1 1 d . U . . .
C46 C 1.0177(9) 0.2555(8) 0.3461(4) 0.057(4) Uani 1 1 d . U . . .
H46 H 0.9798 0.2193 0.3493 0.068 Uiso 1 1 calc R U . . .
O46 O -0.0169(6) 1.0865(5) 0.3420(3) 0.070(3) Uani 1 1 d . U . . .
C47 C -0.2110(8) 0.7427(7) 0.3981(4) 0.041(3) Uani 1 1 d . U . . .
O47 O -0.0774(7) 1.0981(8) 0.2855(3) 0.126(5) Uani 1 1 d . U . . .
O48 O 0.0053(7) 0.7840(6) 0.4377(3) 0.081(4) Uani 1 1 d . U . . .
C48 C -0.2104(8) 0.8031(8) 0.4159(4) 0.046(3) Uani 1 1 d . U . . .
C49 C -0.1972(9) 0.7950(9) 0.4550(5) 0.066(4) Uani 1 1 d . U . . .
O49 O -0.0359(6) 0.7349(6) 0.3896(3) 0.080(4) Uani 1 1 d . U . . .
C50 C -0.1851(9) 0.7274(8) 0.4757(4) 0.057(4) Uani 1 1 d . U . . .
O50 O 0.3364(6) 1.1282(5) -0.0144(3) 0.067(3) Uani 1 1 d . U . . .
C53 C -0.2200(8) 0.7491(6) 0.3555(4) 0.050(4) Uani 1 1 d . U . . .
H53A H -0.1702 0.7351 0.3445 0.076 Uiso 1 1 calc R U . . .
H53B H -0.2320 0.7967 0.3456 0.076 Uiso 1 1 calc R U . . .
H53C H -0.2636 0.7194 0.3493 0.076 Uiso 1 1 calc R U . . .
O53 O 0.2174(7) 0.6108(6) 0.1185(4) 0.096(4) Uani 1 1 d . U . . .
C52 C -0.1881(8) 0.5990(8) 0.4743(4) 0.053(4) Uani 1 1 d . U . . .
H52 H -0.1842 0.5886 0.5007 0.063 Uiso 1 1 calc R U . . .
O52 O 0.2883(10) 0.7672(9) -0.0406(4) 0.172(7) Uani 1 1 d . U . . .
C51 C -0.1940(8) 0.6709(8) 0.4555(4) 0.051(4) Uani 1 1 d . U . . .
O51 O 0.4064(9) 0.8088(7) -0.0234(3) 0.105(4) Uani 1 1 d . U . . .
C54 C -0.2109(12) 0.8749(9) 0.3948(5) 0.061(4) Uani 1 1 d . U . . .
O54 O 0.3482(6) 0.5889(5) 0.1113(3) 0.068(3) Uani 1 1 d . U . . .
C56 C -0.293(2) 0.9653(11) 0.3271(7) 0.26(2) Uani 1 1 d . U . . .
H56A H -0.2890 0.9261 0.3145 0.309 Uiso 1 1 calc R U . . .
H56B H -0.2987 1.0094 0.3131 0.309 Uiso 1 1 calc R U . . .
O56 O 0.3995(13) 0.4301(8) -0.0245(5) 0.179(7) Uani 1 1 d . U . . .
C55 C -0.2909(15) 0.9586(12) 0.3623(7) 0.142(10) Uani 1 1 d . U . . .
H55 H -0.2948 0.9966 0.3759 0.171 Uiso 1 1 calc R U . . .
O55 O 0.2670(14) 0.4215(8) -0.0281(5) 0.189(8) Uani 1 1 d . U . . .
C58 C -0.0597(13) 0.6757(11) 0.5627(5) 0.113(7) Uani 1 1 d . U . . .
H58A H -0.1002 0.6866 0.5810 0.135 Uiso 1 1 calc R U . . .
H58B H -0.0117 0.7039 0.5654 0.135 Uiso 1 1 calc R U . . .
O58 O 0.4264(6) 0.9198(5) 0.2518(2) 0.052(3) Uani 1 1 d . U . . .
C57 C -0.1651(14) 0.7160(9) 0.5181(5) 0.073(5) Uani 1 1 d . U . . .
O57 O 0.1701(5) 0.9178(4) 0.1032(2) 0.036(2) Uani 1 1 d . U . . .
C059 C 0.5140(8) 0.6563(7) 0.1607(4) 0.051(4) Uani 1 1 d . U . . .
H059 H 0.4892 0.6942 0.1696 0.061 Uiso 1 1 calc R U . . .
O59 O 0.5089(5) 0.8277(5) 0.2539(3) 0.052(3) Uani 1 1 d . U . . .
C59 C -0.0385(11) 0.6008(11) 0.5698(5) 0.118(8) Uani 1 1 d . U . . .
H59A H 0.0006 0.5903 0.5512 0.177 Uiso 1 1 calc R U . . .
H59B H -0.0866 0.5732 0.5680 0.177 Uiso 1 1 calc R U . . .
H59C H -0.0156 0.5901 0.5950 0.177 Uiso 1 1 calc R U . . .
C05K C 0.5806(9) 0.5452(7) 0.1336(4) 0.053(4) Uani 1 1 d . U . . .
H05K H 0.6026 0.5064 0.1244 0.063 Uiso 1 1 calc R U . . .
C61 C -0.2580(12) 0.9020(9) 0.4727(5) 0.096(6) Uani 1 1 d . U . . .
H61 H -0.3064 0.8900 0.4615 0.115 Uiso 1 1 calc R U . . .
O61 O 0.6692(6) 0.9598(7) 0.1068(3) 0.092(4) Uani 1 1 d . U . . .
C60 C -0.1916(11) 0.8613(9) 0.4746(5) 0.076(5) Uani 1 1 d . U . . .
O60 O 0.6805(7) 0.8422(7) 0.1177(3) 0.110(5) Uani 1 1 d . U . . .
C64 C -0.1139(15) 0.9425(11) 0.5056(5) 0.110(7) Uani 1 1 d . U . . .
H64 H -0.0663 0.9578 0.5160 0.132 Uiso 1 1 calc R U . . .
C63 C -0.1832(19) 0.9813(12) 0.5042(6) 0.111(7) Uani 1 1 d . U . . .
O63 O 0.8617(6) 0.7487(6) 0.2693(3) 0.069(3) Uani 1 1 d . U . . .
C62 C -0.2487(14) 0.9650(10) 0.4891(6) 0.117(7) Uani 1 1 d . U . . .
H62 H -0.2928 0.9953 0.4886 0.140 Uiso 1 1 calc R U . . .
O62 O 0.8706(6) 0.8558(6) 0.2827(3) 0.066(3) Uani 1 1 d . U . . .
C65 C -0.1160(12) 0.8771(9) 0.4904(5) 0.097(6) Uani 1 1 d . U . . .
H65 H -0.0712 0.8476 0.4909 0.116 Uiso 1 1 calc R U . . .
C66 C -0.1850(7) 0.4445(7) 0.4354(4) 0.037(3) Uani 1 1 d . U . . .
O66 O 0.1740(8) 1.4048(6) 0.0899(4) 0.102(4) Uani 1 1 d . U . . .
C67 C -0.1772(8) 0.3670(7) 0.4464(4) 0.041(3) Uani 1 1 d . U . . .
C68 C -0.1665(9) 0.3350(9) 0.4837(5) 0.063(4) Uani 1 1 d . U . . .
O68 O 0.4894(7) 1.0893(6) 0.3174(3) 0.110(4) Uani 1 1 d . . . . .
C69 C -0.1575(10) 0.2622(9) 0.4910(5) 0.082(5) Uani 1 1 d . U . . .
H69 H -0.1512 0.2400 0.5159 0.099 Uiso 1 1 calc R U . . .
C06F C 0.5560(9) 0.5992(8) 0.1087(4) 0.059(4) Uani 1 1 d . U . . .
H06F H 0.5604 0.5983 0.0825 0.070 Uiso 1 1 calc R U . . .
C06O C 0.5029(9) 0.8165(8) 0.2956(4) 0.068(5) Uani 1 1 d . U . . .
H06A H 0.4931 0.8605 0.3052 0.082 Uiso 1 1 calc R U . . .
H06B H 0.4582 0.7850 0.3035 0.082 Uiso 1 1 calc R U . . .
C70 C -0.1581(10) 0.2235(9) 0.4602(5) 0.075(5) Uani 1 1 d . U . . .
H70 H -0.1514 0.1752 0.4649 0.090 Uiso 1 1 calc R U . . .
C71 C -0.1681(9) 0.2545(8) 0.4239(5) 0.070(5) Uani 1 1 d . U . . .
H71 H -0.1690 0.2277 0.4039 0.084 Uiso 1 1 calc R U . . .
C73 C -0.0043(8) 0.5784(7) 0.4273(3) 0.048(4) Uani 1 1 d . U . . .
H73A H 0.0513 0.5813 0.4354 0.071 Uiso 1 1 calc R U . . .
H73B H -0.0259 0.5332 0.4369 0.071 Uiso 1 1 calc R U . . .
H73C H -0.0358 0.6139 0.4371 0.071 Uiso 1 1 calc R U . . .
C72 C -0.1772(8) 0.3275(7) 0.4165(4) 0.052(4) Uani 1 1 d . U . . .
H72 H -0.1832 0.3492 0.3915 0.062 Uiso 1 1 calc R U . . .
C75 C 0.0612(8) 0.6018(7) 0.3624(4) 0.039(3) Uani 1 1 d . U . . .
C74 C -0.0080(8) 0.5887(7) 0.3854(4) 0.039(3) Uani 1 1 d . U . . .
C76 C 0.0563(8) 0.6170(6) 0.3228(4) 0.034(3) Uani 1 1 d . U . . .
C78 C -0.0892(8) 0.5984(6) 0.3311(4) 0.029(3) Uani 1 1 d . U . . .
C77 C -0.0220(8) 0.6131(6) 0.3064(4) 0.034(3) Uani 1 1 d . U . . .
C79 C -0.1712(7) 0.5996(6) 0.3160(4) 0.032(3) Uani 1 1 d . U . . .
H79 H -0.1820 0.6054 0.2899 0.038 Uiso 1 1 calc R U . . .
C81 C 0.2464(11) 0.5298(11) 0.4129(6) 0.132(9) Uani 1 1 d . U . . .
H81A H 0.2424 0.5449 0.4379 0.159 Uiso 1 1 calc R U . . .
H81B H 0.2876 0.5580 0.3984 0.159 Uiso 1 1 calc R U . . .
C80 C 0.1455(9) 0.6063(10) 0.3807(4) 0.053(4) Uani 1 1 d . U . . .
C83 C -0.0334(8) 0.6197(7) 0.2636(4) 0.036(3) Uani 1 1 d . U . . .
C82 C 0.2710(13) 0.4547(11) 0.4172(6) 0.158(10) Uani 1 1 d . U . . .
H82A H 0.2790 0.4406 0.3924 0.237 Uiso 1 1 calc R U . . .
H82B H 0.2291 0.4265 0.4305 0.237 Uiso 1 1 calc R U . . .
H82C H 0.3209 0.4486 0.4315 0.237 Uiso 1 1 calc R U . . .
C84 C 0.0044(8) 0.6826(8) 0.2039(4) 0.065(5) Uani 1 1 d . U . . .
H84A H -0.0040 0.6382 0.1945 0.078 Uiso 1 1 calc R U . . .
H84B H -0.0408 0.7132 0.1954 0.078 Uiso 1 1 calc R U . . .
C85 C 0.0804(8) 0.7137(8) 0.1893(4) 0.076(5) Uani 1 1 d . U . . .
H85A H 0.0781 0.7225 0.1619 0.114 Uiso 1 1 calc R U . . .
H85B H 0.1245 0.6823 0.1970 0.114 Uiso 1 1 calc R U . . .
H85C H 0.0889 0.7570 0.1993 0.114 Uiso 1 1 calc R U . . .
C87 C 0.1723(8) 0.5831(7) 0.2843(4) 0.038(3) Uani 1 1 d . U . . .
H87 H 0.1550 0.5368 0.2889 0.046 Uiso 1 1 calc R U . . .
C86 C 0.1295(7) 0.6353(6) 0.2994(3) 0.028(3) Uani 1 1 d . U . . .
C89 C 0.2636(8) 0.6683(7) 0.2568(3) 0.031(3) Uani 1 1 d . U . . .
C88 C 0.2410(8) 0.6009(6) 0.2625(3) 0.036(3) Uani 1 1 d . U . . .
H88 H 0.2706 0.5671 0.2520 0.043 Uiso 1 1 calc R U . . .
C90 C 0.2238(8) 0.7230(6) 0.2712(4) 0.038(4) Uani 1 1 d . U . . .
H90 H 0.2420 0.7690 0.2669 0.046 Uiso 1 1 calc R U . . .
C91 C 0.1566(8) 0.7033(7) 0.2919(4) 0.043(4) Uani 1 1 d . U . . .
H91 H 0.1268 0.7378 0.3018 0.052 Uiso 1 1 calc R U . . .
C92 C -0.3540(8) 0.5913(6) 0.3629(4) 0.027(3) Uani 1 1 d . U . . .
C93 C -0.4431(8) 0.6027(7) 0.3548(4) 0.038(3) Uani 1 1 d . U . . .
C94 C -0.4776(8) 0.5974(7) 0.3179(4) 0.045(4) Uani 1 1 d . U . . .
C95 C -0.5607(8) 0.6072(9) 0.3121(4) 0.076(6) Uani 1 1 d . U . . .
H95 H -0.5845 0.6011 0.2888 0.092 Uiso 1 1 calc R U . . .
C96 C -0.6082(9) 0.6267(10) 0.3423(5) 0.093(7) Uani 1 1 d . U . . .
H96 H -0.6627 0.6387 0.3381 0.111 Uiso 1 1 calc R U . . .
C97 C -0.5734(9) 0.6279(10) 0.3790(5) 0.098(7) Uani 1 1 d . U . . .
H97 H -0.6061 0.6371 0.3992 0.117 Uiso 1 1 calc R U . . .
C98 C -0.4943(8) 0.6159(8) 0.3846(4) 0.064(5) Uani 1 1 d . U . . .
H98 H -0.4726 0.6163 0.4090 0.077 Uiso 1 1 calc R U . . .
C99 C 0.1530(8) 1.0747(7) 0.1522(4) 0.055(4) Uani 1 1 d . U . . .
H99A H 0.1046 1.0491 0.1476 0.082 Uiso 1 1 calc R U . . .
H99B H 0.1612 1.0728 0.1792 0.082 Uiso 1 1 calc R U . . .
H99C H 0.1990 1.0543 0.1410 0.082 Uiso 1 1 calc R U . . .
C100 C 0.1435(8) 1.1509(7) 0.1342(4) 0.041(3) Uani 1 1 d . U . . .
C101 C 0.1061(9) 1.1679(8) 0.0994(4) 0.054(4) Uani 1 1 d . U . . .
C102 C 0.1246(9) 1.2874(8) 0.1051(4) 0.058(4) Uani 1 1 d . U . . .
C104 C 0.1598(8) 1.2642(7) 0.1410(4) 0.044(4) Uani 1 1 d . U . . .
C103 C 0.291(3) 0.8390(19) 0.3739(8) 0.41(4) Uani 1 1 d . U . . .
H10D H 0.2657 0.8672 0.3897 0.494 Uiso 1 1 calc R U . . .
H10E H 0.3151 0.7971 0.3844 0.494 Uiso 1 1 calc R U . . .
C105 C 0.1872(8) 1.3119(7) 0.1673(4) 0.049(4) Uani 1 1 d . U . . .
H105 H 0.1819 1.3600 0.1607 0.058 Uiso 1 1 calc R U . . .
C106 C 0.0754(11) 1.1097(8) 0.0778(4) 0.052(4) Uani 1 1 d . U . . .
C107 C 0.1050(10) 1.0484(9) 0.0261(5) 0.078(5) Uani 1 1 d . U . . .
H10F H 0.1485 1.0143 0.0263 0.094 Uiso 1 1 calc R U . . .
H10G H 0.0562 1.0239 0.0358 0.094 Uiso 1 1 calc R U . . .
C108 C 0.0913(14) 1.0800(10) -0.0118(5) 0.149(10) Uani 1 1 d . U . . .
H10H H 0.0885 1.0446 -0.0284 0.223 Uiso 1 1 calc R U . . .
H10I H 0.1352 1.1115 -0.0197 0.223 Uiso 1 1 calc R U . . .
H10J H 0.0409 1.1054 -0.0130 0.223 Uiso 1 1 calc R U . . .
C111 C 0.0641(10) 1.2572(9) 0.0455(5) 0.064(5) Uani 1 1 d . U . . .
C112 C -0.0159(10) 1.2411(8) 0.0366(5) 0.079(5) Uani 1 1 d . U . . .
H112 H -0.0498 1.2188 0.0556 0.095 Uiso 1 1 calc R U . . .
C113 C -0.0459(11) 1.2587(10) -0.0012(6) 0.092(6) Uani 1 1 d . U . . .
H113 H -0.0995 1.2483 -0.0068 0.110 Uiso 1 1 calc R U . . .
C114 C 0.0006(15) 1.2893(13) -0.0281(6) 0.109(7) Uani 1 1 d . U . . .
C115 C 0.0774(12) 1.3012(11) -0.0210(5) 0.107(7) Uani 1 1 d . U . . .
H115 H 0.1107 1.3201 -0.0411 0.129 Uiso 1 1 calc R U . . .
C116 C 0.1116(11) 1.2867(9) 0.0161(5) 0.088(6) Uani 1 1 d . U . . .
H116 H 0.1659 1.2972 0.0203 0.105 Uiso 1 1 calc R U . . .
C117 C 0.2898(8) 1.2886(8) 0.2532(4) 0.040(3) Uani 1 1 d . U . . .
C118 C 0.3244(8) 1.3251(8) 0.2824(4) 0.046(4) Uani 1 1 d . U . . .
C119 C 0.3734(8) 1.2890(8) 0.3100(4) 0.059(4) Uani 1 1 d . U . . .
H119 H 0.3814 1.2414 0.3097 0.070 Uiso 1 1 calc R U . . .
C120 C 0.4120(10) 1.3213(9) 0.3388(5) 0.076(5) Uani 1 1 d . U . . .
H120 H 0.4443 1.2956 0.3573 0.091 Uiso 1 1 calc R U . . .
C121 C 0.4006(10) 1.3922(10) 0.3386(5) 0.087(6) Uani 1 1 d . U . . .
H121 H 0.4276 1.4157 0.3562 0.104 Uiso 1 1 calc R U . . .
C122 C 0.3491(10) 1.4275(9) 0.3123(5) 0.073(5) Uani 1 1 d . U . . .
H122 H 0.3387 1.4746 0.3135 0.087 Uiso 1 1 calc R U . . .
C123 C 0.3112(9) 1.3951(9) 0.2834(5) 0.058(4) Uani 1 1 d . U . . .
C124 C 0.0620(8) 1.1976(7) 0.2497(4) 0.061(4) Uani 1 1 d . U . . .
H12C H 0.0717 1.2124 0.2230 0.092 Uiso 1 1 calc R U . . .
H12D H 0.0845 1.2313 0.2645 0.092 Uiso 1 1 calc R U . . .
H12E H 0.0044 1.1936 0.2542 0.092 Uiso 1 1 calc R U . . .
C125 C 0.1008(8) 1.1294(7) 0.2611(4) 0.035(3) Uani 1 1 d . U . . .
C126 C 0.0675(8) 1.0761(7) 0.2895(4) 0.043(3) Uani 1 1 d . U . . .
C127 C 0.1070(8) 1.0123(7) 0.2977(4) 0.032(3) Uani 1 1 d . U . . .
C128 C 0.1793(8) 1.0031(7) 0.2801(4) 0.036(3) Uani 1 1 d . U . . .
C129 C 0.2089(8) 1.0547(7) 0.2527(4) 0.032(3) Uani 1 1 d . U . . .
C130 C 0.2851(8) 1.0467(7) 0.2349(4) 0.041(3) Uani 1 1 d . U . . .
H130 H 0.3149 1.0055 0.2401 0.049 Uiso 1 1 calc R U . . .
C131 C 0.2220(8) 0.9336(7) 0.2887(4) 0.039(4) Uani 1 1 d . U . . .
C132 C 0.2936(13) 0.8589(10) 0.3360(5) 0.135(9) Uani 1 1 d . U . . .
H132 H 0.3184 0.8325 0.3191 0.163 Uiso 1 1 calc R U . . .
C133 C -0.0174(10) 1.0877(8) 0.3046(5) 0.059(4) Uani 1 1 d . U . . .
C134 C -0.0967(10) 1.0875(9) 0.3608(5) 0.083(6) Uani 1 1 d . U . . .
H13D H -0.1226 1.1324 0.3532 0.099 Uiso 1 1 calc R U . . .
H13E H -0.1312 1.0515 0.3526 0.099 Uiso 1 1 calc R U . . .
C135 C -0.0886(11) 1.0757(9) 0.4019(5) 0.099(6) Uani 1 1 d . U . . .
H13F H -0.0691 1.0290 0.4097 0.149 Uiso 1 1 calc R U . . .
H13G H -0.1406 1.0814 0.4135 0.149 Uiso 1 1 calc R U . . .
H13H H -0.0506 1.1086 0.4099 0.149 Uiso 1 1 calc R U . . .
C136 C 0.0724(8) 0.9553(7) 0.3267(4) 0.037(3) Uani 1 1 d . U . . .
C137 C 0.0385(7) 0.8993(7) 0.3134(4) 0.041(4) Uani 1 1 d . U . . .
H137 H 0.0315 0.8987 0.2873 0.049 Uiso 1 1 calc R U . . .
C138 C 0.0151(7) 0.8441(7) 0.3390(4) 0.042(4) Uani 1 1 d . U . . .
H138 H -0.0073 0.8051 0.3301 0.050 Uiso 1 1 calc R U . . .
C139 C 0.0234(8) 0.8446(7) 0.3760(4) 0.040(3) Uani 1 1 d . U . . .
C140 C 0.0563(9) 0.8994(7) 0.3909(4) 0.056(4) Uani 1 1 d . U . . .
H140 H 0.0612 0.8989 0.4172 0.067 Uiso 1 1 calc R U . . .
C141 C 0.0820(8) 0.9552(7) 0.3660(4) 0.045(4) Uani 1 1 d . U . . .
H141 H 0.1060 0.9933 0.3752 0.054 Uiso 1 1 calc R U . . .
C142 C 0.4052(9) 1.1649(8) 0.1779(4) 0.050(4) Uani 1 1 d . U . . .
C143 C 0.4915(9) 1.1744(7) 0.1675(4) 0.045(4) Uani 1 1 d . U . . .
C144 C 0.5183(9) 1.2417(8) 0.1538(4) 0.063(4) Uani 1 1 d . U . . .
H144 H 0.4803 1.2777 0.1497 0.075 Uiso 1 1 calc R U . . .
C145 C 0.5996(10) 1.2567(8) 0.1460(4) 0.070(5) Uani 1 1 d . U . . .
H145 H 0.6164 1.3019 0.1369 0.084 Uiso 1 1 calc R U . . .
C146 C 0.6557(10) 1.2020(10) 0.1521(5) 0.081(6) Uani 1 1 d . U . . .
H146 H 0.7110 1.2112 0.1487 0.097 Uiso 1 1 calc R U . . .
C147 C 0.6311(9) 1.1380(9) 0.1627(4) 0.074(5) Uani 1 1 d . U . . .
H147 H 0.6696 1.1024 0.1641 0.089 Uiso 1 1 calc R U . . .
C148 C 0.5522(10) 1.1202(9) 0.1716(5) 0.070(5) Uani 1 1 d . U . . .
C149 C 0.3067(8) 0.8288(8) 0.0444(4) 0.048(4) Uani 1 1 d . U . . .
C150 C 0.3123(8) 0.9009(8) 0.0254(4) 0.052(4) Uani 1 1 d . U . . .
H150 H 0.3160 0.9115 -0.0011 0.062 Uiso 1 1 calc R U . . .
C151 C 0.3140(9) 0.7726(8) 0.0233(4) 0.058(4) Uani 1 1 d . U . . .
C152 C 0.3032(10) 0.7069(9) 0.0442(5) 0.066(4) Uani 1 1 d . U . . .
C153 C 0.2894(8) 0.6976(8) 0.0837(5) 0.052(4) Uani 1 1 d . U . . .
C154 C 0.2884(8) 0.7576(8) 0.1024(4) 0.046(4) Uani 1 1 d . U . . .
C155 C 0.2790(8) 0.7504(6) 0.1443(4) 0.054(4) Uani 1 1 d . U . . .
H15C H 0.2330 0.7773 0.1506 0.081 Uiso 1 1 calc R U . . .
H15D H 0.3273 0.7670 0.1555 0.081 Uiso 1 1 calc R U . . .
H15E H 0.2706 0.7021 0.1541 0.081 Uiso 1 1 calc R U . . .
C156 C 0.3347(14) 0.7822(9) -0.0168(5) 0.078(5) Uani 1 1 d . U . . .
C157 C 0.4405(13) 0.8237(10) -0.0622(5) 0.119(8) Uani 1 1 d . U . . .
H15F H 0.4009 0.8122 -0.0808 0.143 Uiso 1 1 calc R U . . .
H15G H 0.4887 0.7954 -0.0643 0.143 Uiso 1 1 calc R U . . .
C158 C 0.4620(10) 0.8997(11) -0.0699(5) 0.111(7) Uani 1 1 d . U . . .
H15H H 0.4745 0.9119 -0.0966 0.167 Uiso 1 1 calc R U . . .
H15I H 0.5085 0.9087 -0.0549 0.167 Uiso 1 1 calc R U . . .
H15J H 0.4168 0.9272 -0.0633 0.167 Uiso 1 1 calc R U . . .
C159 C 0.2898(11) 0.6265(9) 0.1055(5) 0.059(4) Uani 1 1 d . U . . .
C160 C 0.2100(15) 0.5441(13) 0.1381(8) 0.147(11) Uani 1 1 d . U . . .
H160 H 0.2062 0.5061 0.1245 0.176 Uiso 1 1 calc R U . . .
C161 C 0.208(2) 0.5346(11) 0.1728(8) 0.25(2) Uani 1 1 d . U . . .
H161 H 0.2073 0.5273 0.1994 0.304 Uiso 1 1 calc R U . . .
C162 C 0.3076(12) 0.6399(9) 0.0251(5) 0.078(5) Uani 1 1 d . U . . .
C163 C 0.3815(12) 0.6237(9) 0.0087(5) 0.093(6) Uani 1 1 d . U . . .
H163 H 0.4263 0.6535 0.0073 0.111 Uiso 1 1 calc R U . . .
C164 C 0.3834(14) 0.5590(11) -0.0055(5) 0.106(7) Uani 1 1 d . U . . .
H164 H 0.4313 0.5447 -0.0161 0.127 Uiso 1 1 calc R U . . .
C165 C 0.3193(17) 0.5186(11) -0.0041(6) 0.100(7) Uani 1 1 d . U . . .
C166 C 0.2517(14) 0.5342(10) 0.0106(6) 0.112(7) Uani 1 1 d . U . . .
H166 H 0.2074 0.5042 0.0106 0.135 Uiso 1 1 calc R U . . .
C167 C 0.2441(12) 0.5981(9) 0.0272(5) 0.087(6) Uani 1 1 d . U . . .
H167 H 0.1961 0.6094 0.0389 0.105 Uiso 1 1 calc R U . . .
C168 C 0.3147(7) 1.0549(7) 0.0650(4) 0.033(3) Uani 1 1 d . U . . .
C169 C 0.3226(7) 1.1319(7) 0.0530(4) 0.040(3) Uani 1 1 d . U . . .
C170 C 0.3232(7) 1.1723(7) 0.0841(4) 0.045(4) Uani 1 1 d . U . . .
H170 H 0.3175 1.1502 0.1091 0.054 Uiso 1 1 calc R U . . .
C171 C 0.3326(9) 1.2455(8) 0.0770(5) 0.074(5) Uani 1 1 d . U . . .
H171 H 0.3322 1.2725 0.0969 0.089 Uiso 1 1 calc R U . . .
C172 C 0.3425(10) 1.2767(9) 0.0387(5) 0.078(5) Uani 1 1 d . U . . .
H172 H 0.3497 1.3249 0.0338 0.093 Uiso 1 1 calc R U . . .
C173 C 0.3420(10) 1.2393(8) 0.0087(5) 0.077(5) Uani 1 1 d . U . . .
H173 H 0.3470 1.2624 -0.0161 0.093 Uiso 1 1 calc R U . . .
C174 C 0.3340(9) 1.1653(8) 0.0148(5) 0.055(4) Uani 1 1 d . U . . .
C175 C 0.4952(8) 0.9214(7) 0.0724(3) 0.047(4) Uani 1 1 d . U . . .
H17A H 0.4687 0.8829 0.0629 0.070 Uiso 1 1 calc R U . . .
H17B H 0.5510 0.9236 0.0642 0.070 Uiso 1 1 calc R U . . .
H17C H 0.4681 0.9641 0.0626 0.070 Uiso 1 1 calc R U . . .
C176 C 0.4917(8) 0.9115(7) 0.1142(4) 0.037(3) Uani 1 1 d . U . . .
C177 C 0.5618(8) 0.8974(6) 0.1379(4) 0.039(3) Uani 1 1 d . U . . .
C178 C 0.5570(8) 0.8814(6) 0.1770(4) 0.033(3) Uani 1 1 d . U . . .
C179 C 0.4784(8) 0.8869(6) 0.1937(4) 0.033(3) Uani 1 1 d . U . . .
C180 C 0.4102(8) 0.9001(6) 0.1696(4) 0.030(3) Uani 1 1 d . U . . .
C181 C 0.6454(10) 0.8935(11) 0.1197(4) 0.058(4) Uani 1 1 d . U . . .
C182 C 0.7481(11) 0.9726(10) 0.0868(6) 0.131(8) Uani 1 1 d . U . . .
H18A H 0.7892 0.9427 0.1003 0.157 Uiso 1 1 calc R U . . .
H18B H 0.7433 0.9601 0.0612 0.157 Uiso 1 1 calc R U . . .
C183 C 0.7749(12) 1.0459(11) 0.0843(6) 0.153(10) Uani 1 1 d . U . . .
H18C H 0.8232 1.0525 0.0689 0.229 Uiso 1 1 calc R U . . .
H18D H 0.7863 1.0568 0.1095 0.229 Uiso 1 1 calc R U . . .
H18E H 0.7325 1.0761 0.0729 0.229 Uiso 1 1 calc R U . . .
C184 C 0.4682(8) 0.8788(8) 0.2369(4) 0.035(3) Uani 1 1 d . U . . .
C185 C 0.4123(10) 0.4249(8) 0.0982(5) 0.095(6) Uani 1 1 d . U . . .
H18F H 0.4470 0.3897 0.0901 0.143 Uiso 1 1 calc R U . . .
H18G H 0.4363 0.4701 0.0909 0.143 Uiso 1 1 calc R U . . .
H18H H 0.3600 0.4232 0.0862 0.143 Uiso 1 1 calc R U . . .
C186 C 0.6285(7) 0.8655(7) 0.2000(3) 0.029(3) Uani 1 1 d . U . . .
C187 C 0.6730(7) 0.9172(7) 0.2152(3) 0.034(3) Uani 1 1 d . U . . .
H187 H 0.6572 0.9638 0.2102 0.040 Uiso 1 1 calc R U . . .
C188 C 0.7423(8) 0.8982(7) 0.2381(4) 0.040(4) Uani 1 1 d . U . . .
H188 H 0.7714 0.9315 0.2493 0.048 Uiso 1 1 calc R U . . .
C189 C 0.7653(8) 0.8299(7) 0.2434(4) 0.034(3) Uani 1 1 d . U . . .
C190 C 0.7235(8) 0.7785(7) 0.2289(4) 0.040(4) Uani 1 1 d . U . . .
H190 H 0.7404 0.7321 0.2334 0.048 Uiso 1 1 calc R U . . .
C191 C 0.6554(7) 0.7979(7) 0.2075(4) 0.041(4) Uani 1 1 d . U . . .
H191 H 0.6261 0.7632 0.1976 0.049 Uiso 1 1 calc R U . . .
C192 C 0.1456(8) 0.9076(6) 0.1374(4) 0.033(3) Uani 1 1 d . U . . .
C193 C 0.0561(8) 0.8978(7) 0.1454(4) 0.037(3) Uani 1 1 d . U . . .
C194 C 0.0230(8) 0.9015(7) 0.1820(4) 0.042(4) Uani 1 1 d . U . . .
C195 C -0.0600(8) 0.8915(8) 0.1869(4) 0.069(5) Uani 1 1 d . U . . .
H195 H -0.0837 0.8965 0.2104 0.083 Uiso 1 1 calc R U . . .
C196 C -0.1073(9) 0.8744(10) 0.1577(5) 0.095(7) Uani 1 1 d . U . . .
H196 H -0.1622 0.8648 0.1621 0.114 Uiso 1 1 calc R U . . .
C197 C -0.0755(9) 0.8709(10) 0.1214(5) 0.093(7) Uani 1 1 d . U . . .
H197 H -0.1084 0.8607 0.1015 0.112 Uiso 1 1 calc R U . . .
C198 C 0.0050(8) 0.8828(8) 0.1165(4) 0.066(5) Uani 1 1 d . U . . .
H198 H 0.0272 0.8808 0.0924 0.079 Uiso 1 1 calc R U . . .
C201 C 0.792(3) 0.6613(19) 0.1215(8) 0.44(4) Uani 1 1 d . U . . .
H20A H 0.7696 0.6311 0.1058 0.529 Uiso 1 1 calc R U . . .
H20B H 0.8142 0.7037 0.1108 0.529 Uiso 1 1 calc R U . . .
C202 C 0.0973(9) 1.2361(8) 0.0842(4) 0.057(4) Uani 1 1 d . U . . .
C203 C 0.0291(13) 1.4556(10) 0.0646(6) 0.133(8) Uani 1 1 d . U . . .
H20C H 0.0717 1.4726 0.0467 0.160 Uiso 1 1 calc R U . . .
H20D H 0.0291 1.4838 0.0854 0.160 Uiso 1 1 calc R U . . .
C204 C -0.0511(17) 1.4595(13) 0.0454(8) 0.246(17) Uani 1 1 d . U . . .
H20E H -0.0580 1.5050 0.0310 0.370 Uiso 1 1 calc R U . . .
H20F H -0.0934 1.4512 0.0642 0.370 Uiso 1 1 calc R U . . .
H20G H -0.0539 1.4246 0.0284 0.370 Uiso 1 1 calc R U . . .
C205 C 0.1166(12) 1.3649(10) 0.0908(5) 0.065(5) Uani 1 1 d . U . . .

loop_
_atom_site_aniso_label
_atom_site_aniso_U_11
_atom_site_aniso_U_22
_atom_site_aniso_U_33
_atom_site_aniso_U_23
_atom_site_aniso_U_13
_atom_site_aniso_U_12
Ni1 0.0264(11) 0.0390(12) 0.0359(12) -0.0073(9) -0.0005(9) -0.0021(9)
C1 0.035(10) 0.040(7) 0.042(8) -0.010(6) -0.015(6) -0.010(7)
O1 0.097(9) 0.032(6) 0.091(9) -0.013(6) 0.027(7) -0.013(6)
N1 0.033(6) 0.039(6) 0.046(6) -0.009(5) -0.001(5) -0.016(6)
Ni2 0.0373(12) 0.0357(12) 0.0518(13) -0.0064(10) -0.0026(10) 0.0083(9)
C2 0.033(9) 0.059(7) 0.052(8) -0.016(6) -0.006(7) -0.005(7)
O2 0.034(6) 0.044(5) 0.069(6) -0.012(5) 0.018(4) -0.010(5)
N2 0.042(8) 0.037(5) 0.043(7) 0.000(5) -0.001(5) -0.009(5)
Ni4 0.0367(12) 0.0356(12) 0.0539(13) -0.0069(10) 0.0020(10) -0.0110(9)
C4 0.072(12) 0.050(7) 0.042(8) -0.005(6) 0.004(7) -0.022(7)
N4 0.14(2) 0.23(3) 0.086(13) 0.000(15) 0.056(13) -0.051(16)
O4 0.128(10) 0.053(8) 0.088(9) 0.015(7) 0.028(9) 0.000(7)
N5 0.030(7) 0.042(5) 0.044(6) -0.014(4) 0.002(6) 0.002(5)
C5 0.043(10) 0.040(7) 0.036(8) -0.007(6) 0.001(6) -0.011(7)
O5 0.054(7) 0.091(8) 0.059(7) -0.035(6) 0.003(5) 0.003(6)
N6 0.028(6) 0.042(6) 0.040(8) -0.009(5) 0.004(5) -0.009(5)
C6 0.064(11) 0.053(7) 0.038(9) -0.009(7) -0.013(8) 0.018(8)
O6 0.060(8) 0.110(10) 0.098(9) -0.060(8) -0.014(7) 0.020(7)
N7 0.050(7) 0.040(7) 0.058(9) 0.002(6) -0.013(6) -0.013(5)
C7 0.045(10) 0.035(7) 0.056(9) 0.001(6) 0.008(7) -0.002(7)
O7 0.114(14) 0.32(2) 0.117(13) -0.049(13) 0.057(10) -0.072(13)
N8 0.044(9) 0.065(9) 0.070(8) 0.006(7) 0.010(8) 0.007(7)
C8 0.096(12) 0.061(8) 0.057(11) 0.002(9) 0.019(12) -0.021(8)
O8 0.26(2) 0.37(3) 0.077(13) 0.075(16) 0.085(15) 0.030(19)
N9 0.034(7) 0.053(5) 0.032(5) 0.000(5) 0.000(5) -0.006(7)
O9 0.039(5) 0.035(5) 0.065(6) -0.001(5) 0.002(4) -0.007(4)
C9 0.155(19) 0.091(12) 0.118(17) 0.039(13) 0.056(15) -0.039(13)
O00L 0.042(7) 0.058(7) 0.043(5) 0.009(5) 0.004(5) -0.015(5)
N10 0.045(8) 0.060(6) 0.039(6) 0.001(5) -0.006(6) -0.005(7)
O10 0.074(8) 0.059(7) 0.107(9) 0.029(7) -0.017(7) -0.017(6)
C10 0.23(3) 0.18(3) 0.35(4) 0.13(3) 0.19(3) -0.02(2)
N11 0.30(2) 0.079(13) 0.051(13) -0.025(10) 0.012(19) -0.062(15)
O11 0.041(7) 0.252(17) 0.087(9) -0.011(10) 0.004(7) -0.039(9)
C11 0.048(11) 0.068(10) 0.050(10) -0.013(8) 0.003(7) -0.008(8)
O12 0.049(7) 0.071(8) 0.083(7) -0.034(7) -0.018(5) 0.004(6)
N12 0.022(5) 0.027(6) 0.042(5) -0.007(6) 0.000(4) 0.003(5)
C12 0.105(15) 0.121(17) 0.055(10) -0.046(9) 0.010(11) 0.027(12)
O13 0.076(8) 0.027(6) 0.052(7) -0.008(5) -0.009(6) 0.000(5)
N13 0.027(5) 0.038(7) 0.029(5) -0.012(5) 0.003(4) -0.006(6)
C13 0.21(2) 0.15(2) 0.070(11) -0.039(12) 0.058(16) 0.031(17)
O14 0.084(8) 0.080(8) 0.051(7) -0.016(6) 0.028(6) -0.051(6)
N14 0.019(5) 0.053(8) 0.038(6) -0.004(6) 0.001(4) -0.013(6)
C14 0.078(11) 0.097(14) 0.041(8) -0.015(7) 0.010(7) -0.032(10)
O15 0.058(8) 0.075(8) 0.100(9) 0.003(7) 0.011(7) 0.029(6)
N15 0.032(6) 0.040(6) 0.041(6) -0.004(5) 0.002(5) 0.012(6)
C15 0.085(11) 0.090(14) 0.069(10) -0.031(9) 0.012(8) -0.046(10)
N16 0.032(8) 0.066(9) 0.050(9) 0.009(7) -0.006(6) -0.006(6)
O16 0.078(9) 0.095(9) 0.057(7) 0.019(7) 0.008(7) 0.008(7)
C16 0.089(14) 0.14(2) 0.087(12) -0.032(13) 0.036(10) -0.036(12)
O18 0.086(9) 0.082(8) 0.054(7) 0.004(6) -0.019(7) -0.012(7)
N18 0.034(8) 0.035(6) 0.061(8) -0.015(6) -0.007(6) 0.011(6)
C18 0.112(14) 0.18(2) 0.042(9) 0.010(12) 0.015(10) -0.032(16)
C17 0.120(15) 0.14(2) 0.062(11) 0.000(12) 0.032(10) -0.047(16)
O17 0.043(6) 0.032(4) 0.038(5) -0.001(4) 0.004(5) -0.001(4)
N17 0.038(8) 0.040(5) 0.044(7) -0.004(5) 0.001(5) 0.004(5)
N19 0.108(19) 0.26(3) 0.095(13) 0.000(15) -0.036(12) 0.050(16)
O19 0.081(8) 0.034(7) 0.177(13) -0.009(7) -0.044(8) 0.009(6)
C19 0.110(13) 0.114(16) 0.048(9) 0.022(11) 0.024(8) -0.009(12)
O20 0.080(8) 0.051(7) 0.089(9) -0.013(6) 0.005(7) -0.013(6)
N20 0.038(6) 0.037(6) 0.036(6) -0.007(5) 0.000(5) 0.009(4)
C20 0.032(10) 0.040(8) 0.064(10) -0.014(7) 0.003(7) -0.015(8)
C21 0.030(9) 0.042(7) 0.065(10) -0.008(7) 0.006(7) -0.003(7)
N21 0.031(6) 0.040(6) 0.040(8) -0.008(5) -0.004(5) 0.008(5)
O21 0.196(15) 0.31(2) 0.090(10) -0.095(13) 0.055(11) -0.002(14)
C23 0.042(11) 0.118(13) 0.058(11) -0.028(10) -0.009(7) -0.010(11)
O23 0.40(2) 0.123(15) 0.135(16) -0.063(12) 0.147(18) -0.043(16)
N23 0.039(9) 0.059(9) 0.061(8) 0.011(7) -0.020(8) -0.003(7)
C22 0.032(10) 0.053(9) 0.079(11) -0.005(8) 0.009(7) -0.006(7)
O22 0.130(11) 0.122(11) 0.068(8) -0.017(7) -0.038(8) 0.001(9)
N22 0.044(7) 0.038(6) 0.062(9) 0.007(6) 0.009(6) 0.015(5)
O24 0.34(2) 0.091(12) 0.124(13) -0.031(10) -0.082(17) -0.073(14)
N24 0.025(6) 0.042(5) 0.047(6) -0.015(4) 0.006(6) 0.003(5)
C24 0.074(15) 0.112(14) 0.092(15) -0.049(13) 0.017(9) 0.003(12)
O25 0.025(4) 0.059(6) 0.031(5) -0.015(5) -0.002(4) 0.001(4)
N25 0.038(7) 0.051(5) 0.030(5) 0.000(4) 0.001(5) 0.004(7)
C25 0.070(14) 0.077(11) 0.103(15) -0.041(10) 0.023(9) 0.011(10)
C26 0.067(13) 0.037(8) 0.081(13) -0.015(8) 0.016(8) 0.003(8)
O26 0.038(6) 0.068(7) 0.037(6) -0.009(5) 0.002(5) 0.002(5)
N26 0.038(7) 0.055(6) 0.037(6) -0.001(5) 0.001(6) 0.008(7)
C27 0.022(6) 0.021(6) 0.021(6) -0.018(5) 0.012(5) -0.014(4)
N27 0.29(2) 0.061(13) 0.076(14) -0.030(10) -0.005(18) 0.030(13)
O27 0.048(7) 0.126(9) 0.093(9) 0.006(8) -0.013(6) 0.023(7)
O28 0.072(9) 0.149(10) 0.097(10) 0.044(9) -0.042(7) -0.078(8)
N28 0.025(5) 0.034(7) 0.039(5) -0.007(6) -0.007(4) 0.006(5)
C28 0.040(8) 0.033(7) 0.038(9) -0.024(6) 0.000(6) -0.006(6)
C29 0.039(8) 0.034(7) 0.038(9) -0.011(5) 0.011(5) -0.010(6)
O29 0.047(7) 0.078(8) 0.046(6) -0.022(6) 0.024(5) -0.028(5)
N29 0.029(5) 0.031(6) 0.031(5) -0.006(5) -0.007(4) 0.005(6)
N02L 0.034(6) 0.076(9) 0.062(6) -0.009(7) -0.008(5) 0.000(7)
C02Z 0.023(9) 0.047(8) 0.047(7) -0.003(6) -0.004(7) -0.011(7)
C31 0.030(7) 0.038(7) 0.045(9) -0.003(6) 0.009(6) -0.007(6)
O31 0.052(8) 0.083(8) 0.078(9) 0.017(6) 0.033(6) 0.013(6)
N31 0.036(8) 0.064(9) 0.062(10) 0.003(8) -0.010(6) -0.004(7)
C30 0.019(7) 0.044(7) 0.040(8) -0.006(6) 0.017(6) -0.012(5)
O30 0.035(6) 0.030(4) 0.034(5) -0.002(4) -0.002(5) 0.003(4)
N30 0.023(5) 0.043(7) 0.034(6) -0.007(6) 0.000(4) 0.005(6)
C32 0.030(8) 0.037(7) 0.045(9) -0.015(6) 0.006(6) -0.004(6)
O32 0.053(7) 0.070(7) 0.091(9) 0.024(7) -0.002(6) -0.029(6)
O33 0.049(6) 0.034(5) 0.059(5) -0.011(5) -0.009(4) 0.007(5)
C33 0.045(10) 0.045(9) 0.081(12) 0.011(8) -0.002(9) -0.022(7)
O34 0.055(8) 0.135(11) 0.104(10) -0.075(8) 0.009(7) -0.023(7)
C34 0.042(8) 0.027(9) 0.067(9) 0.008(9) -0.008(7) -0.007(7)
O35 0.050(7) 0.091(8) 0.059(7) -0.039(6) -0.005(5) -0.009(6)
C35 0.053(11) 0.093(14) 0.115(11) -0.051(12) -0.043(10) 0.004(10)
C37 0.030(9) 0.044(8) 0.044(9) -0.009(6) 0.006(7) -0.009(6)
O37 0.106(9) 0.064(7) 0.096(9) -0.001(7) -0.041(8) 0.035(7)
C36 0.051(11) 0.128(16) 0.062(11) 0.010(10) -0.010(8) 0.028(10)
O36 0.044(8) 0.178(13) 0.136(12) 0.049(10) -0.013(8) -0.003(8)
C38 0.160(19) 0.117(15) 0.095(13) -0.034(12) 0.052(14) -0.122(15)
O38 0.104(14) 0.32(2) 0.123(13) -0.051(13) -0.046(10) 0.057(14)
C39 0.042(8) 0.030(7) 0.045(10) -0.020(6) 0.002(6) -0.016(6)
O39 0.27(3) 0.35(3) 0.085(13) 0.038(16) -0.041(15) -0.05(2)
Ni3 0.0265(11) 0.0394(12) 0.0381(12) -0.0081(9) -0.0002(9) 0.0024(9)
C3 0.086(12) 0.067(8) 0.032(7) -0.017(6) 0.000(7) -0.023(9)
O3 0.116(9) 0.079(8) 0.074(8) 0.014(7) 0.047(8) -0.040(7)
N3 0.041(8) 0.040(6) 0.048(7) -0.010(5) 0.004(6) -0.012(6)
C03R 0.035(10) 0.064(10) 0.046(8) -0.010(6) 0.005(8) 0.013(8)
C03V 0.029(9) 0.032(7) 0.046(7) -0.001(6) 0.012(6) -0.019(6)
C40 0.051(7) 0.039(8) 0.042(10) -0.002(7) -0.018(8) -0.009(6)
O40 0.092(9) 0.040(7) 0.093(9) -0.005(6) -0.021(6) 0.010(6)
C42 0.049(8) 0.061(8) 0.096(13) 0.011(10) -0.020(10) -0.011(7)
O42 0.040(5) 0.039(5) 0.058(6) -0.002(5) 0.001(4) 0.013(4)
C41 0.035(7) 0.046(7) 0.067(11) -0.024(8) -0.006(8) -0.004(5)
O41 0.037(6) 0.073(7) 0.035(6) -0.011(5) 0.004(5) 0.000(5)
O43 0.075(8) 0.060(7) 0.111(10) 0.023(7) 0.021(7) 0.014(6)
C43 0.037(8) 0.086(11) 0.129(17) 0.013(13) -0.015(11) -0.025(8)
O45 0.083(8) 0.036(6) 0.045(6) -0.008(5) 0.013(6) 0.000(5)
C45 0.057(10) 0.064(10) 0.084(13) -0.008(10) -0.011(11) 0.013(7)
C44 0.031(9) 0.110(13) 0.094(14) 0.026(13) 0.012(10) 0.005(7)
O44 0.064(8) 0.084(8) 0.056(7) -0.018(6) -0.020(6) 0.040(6)
C46 0.042(8) 0.047(8) 0.082(12) -0.014(9) 0.002(9) 0.003(7)
O46 0.056(7) 0.075(8) 0.084(7) -0.026(7) 0.017(6) -0.003(6)
C47 0.027(9) 0.039(6) 0.059(7) -0.016(6) 0.005(8) -0.003(8)
O47 0.038(7) 0.243(16) 0.089(9) 0.000(10) 0.007(6) 0.032(9)
O48 0.081(9) 0.102(9) 0.050(7) 0.022(6) -0.004(7) -0.011(7)
C48 0.033(9) 0.044(6) 0.065(8) -0.017(6) -0.010(8) -0.006(7)
C49 0.072(12) 0.064(7) 0.067(8) -0.031(6) -0.010(10) -0.008(9)
O49 0.057(8) 0.066(8) 0.114(9) -0.004(7) -0.009(7) -0.029(6)
C50 0.057(10) 0.063(7) 0.054(7) -0.020(6) -0.005(8) -0.020(9)
O50 0.080(8) 0.081(8) 0.039(6) -0.003(5) 0.008(6) 0.004(6)
C53 0.052(10) 0.034(9) 0.065(7) -0.010(7) -0.024(9) -0.003(8)
O53 0.080(8) 0.051(8) 0.157(12) -0.008(7) 0.043(8) -0.009(7)
C52 0.058(11) 0.066(7) 0.035(7) -0.007(6) 0.005(8) -0.033(9)
O52 0.203(15) 0.246(19) 0.081(10) -0.076(12) -0.057(10) -0.010(13)
C51 0.055(10) 0.058(6) 0.042(7) -0.019(5) 0.006(8) -0.028(9)
O51 0.131(11) 0.129(11) 0.055(8) -0.008(7) 0.024(7) -0.001(9)
C54 0.060(10) 0.037(7) 0.091(11) -0.027(7) -0.016(10) 0.008(8)
O54 0.074(8) 0.052(7) 0.079(8) -0.013(6) -0.004(7) 0.012(6)
C56 0.61(6) 0.036(15) 0.124(17) -0.017(13) 0.01(3) -0.02(2)
O56 0.34(2) 0.091(12) 0.112(13) -0.044(9) 0.053(16) 0.078(13)
C55 0.20(2) 0.082(13) 0.141(18) 0.019(16) -0.08(2) 0.034(15)
O55 0.38(2) 0.074(12) 0.132(14) -0.076(10) -0.117(16) 0.024(13)
C58 0.135(18) 0.158(17) 0.050(11) -0.032(13) -0.028(10) -0.042(14)
O58 0.047(7) 0.068(7) 0.042(6) -0.015(5) -0.015(5) 0.018(5)
C57 0.105(13) 0.064(13) 0.058(8) -0.033(8) -0.007(9) -0.027(11)
O57 0.023(4) 0.053(6) 0.035(5) -0.019(5) -0.002(4) 0.005(4)
C059 0.035(10) 0.056(9) 0.063(8) -0.010(7) 0.025(9) 0.009(7)
O59 0.033(6) 0.064(7) 0.051(6) 0.017(5) -0.002(5) 0.018(5)
C59 0.081(15) 0.190(19) 0.077(14) 0.001(14) -0.040(12) 0.021(16)
C05K 0.071(12) 0.038(9) 0.049(7) -0.006(7) 0.015(9) 0.002(8)
C61 0.124(14) 0.053(12) 0.119(16) -0.037(11) -0.017(14) 0.003(9)
O61 0.057(8) 0.116(9) 0.097(10) 0.006(8) 0.014(7) -0.023(7)
C60 0.083(12) 0.065(9) 0.087(12) -0.036(10) 0.008(11) -0.024(8)
O60 0.080(9) 0.133(10) 0.099(10) 0.054(9) 0.042(8) 0.069(8)
C64 0.191(19) 0.079(15) 0.062(13) -0.019(12) -0.024(16) -0.063(11)
C63 0.22(2) 0.066(14) 0.054(14) -0.025(12) -0.003(17) -0.038(11)
O63 0.041(7) 0.075(7) 0.085(8) 0.008(7) 0.001(6) 0.018(6)
C62 0.162(17) 0.079(13) 0.12(2) -0.060(13) 0.045(15) -0.032(12)
O62 0.043(7) 0.085(8) 0.067(8) 0.002(6) -0.023(6) -0.014(6)
C65 0.130(14) 0.072(12) 0.090(15) -0.019(10) -0.035(12) -0.031(10)
C66 0.018(8) 0.046(6) 0.046(8) -0.003(5) -0.002(8) -0.017(7)
O66 0.125(10) 0.069(8) 0.107(10) 0.011(8) -0.028(9) -0.010(7)
C67 0.024(9) 0.045(6) 0.050(7) 0.010(5) -0.004(8) -0.015(8)
C68 0.060(11) 0.054(8) 0.071(8) 0.014(6) -0.023(10) -0.024(9)
O68 0.081(9) 0.158(12) 0.080(9) 0.020(8) 0.017(7) 0.008(8)
C69 0.113(15) 0.067(9) 0.060(10) 0.018(7) -0.030(11) 0.013(12)
C06F 0.074(12) 0.065(10) 0.036(8) -0.004(7) 0.005(9) 0.011(9)
C06O 0.051(10) 0.092(13) 0.053(8) 0.021(9) 0.013(8) 0.029(9)
C70 0.075(13) 0.061(11) 0.086(12) 0.000(7) -0.009(12) 0.009(10)
C71 0.086(13) 0.052(8) 0.072(10) -0.014(8) -0.019(11) 0.001(10)
C73 0.039(9) 0.058(10) 0.043(7) 0.006(8) 0.000(6) -0.022(8)
C72 0.030(9) 0.047(7) 0.077(9) -0.007(7) -0.004(9) -0.009(8)
C75 0.026(6) 0.050(9) 0.040(6) -0.002(7) 0.001(5) -0.013(7)
C74 0.025(6) 0.051(10) 0.038(6) 0.000(8) 0.000(5) -0.004(8)
C76 0.032(6) 0.034(8) 0.041(6) -0.019(7) 0.012(5) -0.017(6)
C78 0.027(6) 0.022(8) 0.042(6) -0.017(7) 0.000(5) -0.007(7)
C77 0.031(6) 0.027(8) 0.045(6) -0.011(6) 0.006(5) -0.012(7)
C79 0.028(6) 0.031(8) 0.039(6) -0.014(7) 0.004(5) 0.000(7)
C81 0.062(13) 0.143(17) 0.18(2) 0.020(17) -0.046(13) 0.016(13)
C80 0.024(7) 0.093(10) 0.038(9) 0.003(10) 0.015(6) -0.006(8)
C83 0.024(9) 0.036(9) 0.047(7) -0.001(7) 0.007(6) 0.000(6)
C82 0.15(2) 0.17(2) 0.16(2) -0.020(18) -0.077(17) 0.079(16)
C84 0.040(10) 0.108(14) 0.042(7) 0.006(9) -0.008(8) -0.036(9)
C85 0.057(11) 0.103(14) 0.063(11) 0.006(10) 0.020(9) -0.025(10)
C87 0.034(9) 0.037(8) 0.043(10) -0.007(7) 0.004(6) -0.006(6)
C86 0.025(7) 0.023(7) 0.037(8) -0.004(6) 0.000(6) -0.014(6)
C89 0.028(8) 0.027(7) 0.035(9) 0.004(7) -0.004(6) -0.001(6)
C88 0.044(9) 0.024(7) 0.037(9) 0.006(7) 0.002(6) 0.007(6)
C90 0.044(9) 0.013(7) 0.055(10) 0.010(7) 0.005(7) -0.013(6)
C91 0.036(9) 0.029(7) 0.066(11) -0.008(7) 0.011(7) -0.013(6)
C92 0.027(6) 0.018(8) 0.038(7) -0.008(7) -0.002(5) 0.008(6)
C93 0.024(6) 0.050(9) 0.040(7) -0.008(8) 0.002(5) 0.002(7)
C94 0.028(7) 0.061(10) 0.047(8) -0.013(8) -0.002(6) 0.002(8)
C95 0.022(7) 0.158(17) 0.051(10) -0.022(11) -0.001(6) -0.018(10)
C96 0.017(9) 0.19(2) 0.066(11) -0.008(13) -0.002(7) 0.022(11)
C97 0.027(8) 0.21(2) 0.061(10) -0.049(14) 0.013(8) 0.004(12)
C98 0.028(7) 0.116(14) 0.053(9) -0.026(10) 0.000(7) 0.015(10)
C99 0.065(11) 0.055(7) 0.049(10) -0.021(7) 0.008(8) -0.009(8)
C100 0.027(9) 0.046(7) 0.053(9) -0.016(6) 0.006(7) 0.009(7)
C101 0.042(10) 0.059(7) 0.065(9) -0.027(6) -0.005(8) 0.010(8)
C102 0.067(12) 0.047(7) 0.061(9) -0.009(6) -0.019(8) 0.019(7)
C104 0.042(10) 0.045(7) 0.047(8) -0.008(6) -0.006(7) 0.011(8)
C103 0.70(8) 0.43(5) 0.097(16) 0.01(2) -0.05(3) 0.47(6)
C105 0.054(11) 0.033(7) 0.057(9) 0.002(6) -0.006(8) 0.006(7)
C106 0.057(11) 0.057(9) 0.043(10) -0.004(8) -0.008(7) 0.008(8)
C107 0.066(12) 0.105(15) 0.074(11) -0.048(9) -0.006(10) -0.017(10)
C108 0.24(3) 0.132(19) 0.083(12) -0.047(12) -0.065(17) -0.026(18)
C111 0.049(10) 0.093(13) 0.052(8) -0.019(7) -0.009(7) 0.033(9)
C112 0.071(10) 0.087(14) 0.079(10) -0.011(10) -0.016(8) 0.021(10)
C113 0.055(12) 0.122(18) 0.098(12) -0.013(13) -0.041(9) 0.034(11)
C114 0.089(14) 0.16(2) 0.076(11) -0.004(13) -0.015(10) 0.040(15)
C115 0.089(13) 0.17(2) 0.058(10) 0.016(12) -0.007(9) 0.018(15)
C116 0.095(12) 0.106(15) 0.057(10) 0.006(11) -0.010(8) -0.001(11)
C117 0.019(9) 0.042(8) 0.061(9) -0.011(7) -0.001(6) 0.011(7)
C118 0.028(10) 0.048(8) 0.064(10) -0.013(7) -0.007(7) 0.003(7)
C119 0.035(11) 0.067(10) 0.076(12) -0.017(8) -0.013(7) 0.011(8)
C120 0.063(13) 0.104(12) 0.063(12) -0.020(10) -0.021(8) 0.014(11)
C121 0.059(13) 0.109(13) 0.104(15) -0.055(13) -0.018(9) 0.012(11)
C122 0.071(14) 0.063(10) 0.091(14) -0.032(9) -0.009(8) -0.004(9)
C123 0.054(12) 0.049(8) 0.074(12) -0.015(8) -0.005(8) 0.001(8)
C124 0.050(10) 0.052(9) 0.079(12) 0.003(8) -0.016(9) 0.026(7)
C125 0.019(7) 0.044(8) 0.042(9) -0.006(6) -0.016(5) 0.004(6)
C126 0.027(7) 0.036(7) 0.066(10) -0.010(6) -0.004(6) -0.009(6)
C127 0.030(8) 0.030(7) 0.037(8) -0.013(6) -0.015(6) 0.002(5)
C128 0.046(8) 0.033(7) 0.031(9) -0.009(5) -0.007(6) 0.002(6)
C129 0.027(8) 0.028(7) 0.046(9) -0.021(6) -0.005(6) -0.005(6)
C130 0.037(8) 0.026(7) 0.062(11) -0.015(6) 0.000(7) 0.002(6)
C131 0.040(9) 0.040(8) 0.038(9) -0.004(6) 0.001(7) 0.008(7)
C132 0.19(2) 0.143(17) 0.081(13) -0.033(12) -0.056(15) 0.143(17)
C133 0.049(9) 0.058(11) 0.064(9) 0.012(10) 0.012(7) 0.014(8)
C134 0.061(11) 0.099(14) 0.094(10) -0.035(12) 0.033(10) 0.017(10)
C135 0.132(18) 0.089(14) 0.082(10) -0.030(12) 0.034(11) -0.010(12)
C136 0.033(9) 0.042(7) 0.036(7) -0.013(6) -0.006(6) 0.001(6)
C137 0.036(9) 0.058(9) 0.030(7) -0.008(6) -0.011(7) -0.015(7)
C138 0.031(9) 0.050(9) 0.046(7) -0.014(6) -0.001(8) -0.003(7)
C139 0.043(10) 0.041(8) 0.037(7) -0.012(6) 0.012(8) 0.005(7)
C140 0.081(13) 0.047(9) 0.040(8) -0.007(6) 0.003(9) -0.005(8)
C141 0.069(11) 0.028(8) 0.041(7) -0.009(6) -0.016(8) 0.008(7)
C142 0.050(7) 0.036(8) 0.064(11) -0.004(8) 0.016(8) 0.003(6)
C143 0.041(7) 0.050(8) 0.046(10) -0.015(8) 0.010(8) 0.004(6)
C144 0.051(9) 0.059(8) 0.078(12) -0.006(9) 0.014(10) -0.008(7)
C145 0.073(10) 0.061(10) 0.072(12) 0.010(10) 0.014(11) -0.019(8)
C146 0.037(10) 0.106(13) 0.087(14) 0.035(13) -0.012(10) -0.008(8)
C147 0.038(8) 0.085(11) 0.087(13) 0.028(11) 0.016(10) 0.023(8)
C148 0.044(8) 0.077(9) 0.080(12) 0.018(10) 0.015(10) 0.012(7)
C149 0.047(10) 0.058(6) 0.044(7) -0.021(6) 0.002(8) 0.017(9)
C150 0.055(10) 0.070(7) 0.031(7) -0.011(6) -0.015(8) -0.001(9)
C151 0.060(10) 0.070(7) 0.048(7) -0.021(6) -0.004(8) 0.024(9)
C152 0.076(12) 0.062(7) 0.065(8) -0.032(6) -0.016(10) 0.009(9)
C153 0.046(10) 0.038(6) 0.077(8) -0.022(6) 0.015(9) 0.005(7)
C154 0.034(9) 0.043(6) 0.065(8) -0.022(6) 0.006(8) -0.006(8)
C155 0.058(11) 0.033(9) 0.070(8) -0.003(7) 0.035(9) -0.002(8)
C156 0.121(15) 0.068(13) 0.054(8) -0.039(8) -0.007(9) 0.007(12)
C157 0.164(19) 0.143(16) 0.046(11) 0.002(13) 0.032(11) 0.059(14)
C158 0.068(14) 0.185(18) 0.074(14) 0.004(13) 0.030(11) -0.019(14)
C159 0.058(10) 0.042(7) 0.080(11) -0.025(7) 0.017(10) 0.006(8)
C160 0.16(2) 0.104(16) 0.16(2) 0.027(18) 0.07(2) -0.016(15)
C161 0.59(6) 0.029(15) 0.139(19) -0.002(14) -0.01(3) 0.01(2)
C162 0.091(13) 0.074(9) 0.076(12) -0.039(10) 0.005(11) 0.001(9)
C163 0.138(14) 0.065(12) 0.078(14) -0.020(10) 0.051(12) -0.003(10)
C164 0.179(19) 0.088(15) 0.060(13) -0.040(13) 0.024(15) 0.025(11)
C165 0.18(2) 0.053(13) 0.069(15) -0.038(11) -0.011(16) 0.026(11)
C166 0.159(17) 0.059(13) 0.13(2) -0.036(11) -0.017(15) 0.009(12)
C167 0.098(13) 0.059(12) 0.112(16) -0.042(11) -0.004(12) 0.001(9)
C168 0.007(8) 0.047(6) 0.042(8) -0.001(5) -0.006(7) 0.004(7)
C169 0.022(8) 0.050(6) 0.044(7) 0.008(5) 0.005(7) 0.015(7)
C170 0.029(9) 0.047(7) 0.057(8) -0.003(6) -0.002(8) -0.005(8)
C171 0.096(14) 0.050(8) 0.073(9) 0.000(8) 0.008(11) -0.016(10)
C172 0.105(15) 0.049(10) 0.076(11) 0.001(7) 0.003(12) -0.013(10)
C173 0.108(14) 0.056(8) 0.065(10) 0.004(7) 0.026(11) -0.018(11)
C174 0.052(10) 0.055(8) 0.055(8) 0.005(6) 0.017(9) -0.003(9)
C175 0.039(9) 0.061(10) 0.035(6) 0.011(8) 0.003(6) 0.006(8)
C176 0.033(6) 0.047(9) 0.031(6) -0.004(7) 0.001(5) 0.010(8)
C177 0.033(6) 0.038(9) 0.044(6) 0.000(7) -0.003(5) 0.010(7)
C178 0.022(6) 0.037(9) 0.043(6) -0.012(7) -0.012(5) 0.006(6)
C179 0.028(6) 0.023(8) 0.048(6) -0.010(6) -0.008(5) 0.014(7)
C180 0.027(6) 0.031(8) 0.037(6) -0.021(7) 0.002(5) 0.002(7)
C181 0.036(8) 0.090(10) 0.044(10) 0.006(10) -0.008(7) 0.010(8)
C182 0.083(15) 0.129(16) 0.18(2) -0.012(16) 0.057(14) -0.028(13)
C183 0.127(19) 0.17(2) 0.18(2) -0.081(19) 0.048(16) -0.101(16)
C184 0.012(9) 0.039(10) 0.051(6) 0.003(7) -0.006(6) -0.005(6)
C185 0.110(16) 0.075(13) 0.107(11) -0.036(12) -0.048(11) 0.012(11)
C186 0.021(7) 0.029(7) 0.038(8) -0.011(6) 0.002(5) 0.006(6)
C187 0.019(8) 0.035(7) 0.046(9) 0.001(7) 0.004(6) -0.008(6)
C188 0.038(9) 0.036(7) 0.044(10) -0.001(7) -0.007(6) -0.019(6)
C189 0.024(8) 0.038(8) 0.036(9) 0.007(7) -0.003(6) -0.004(6)
C190 0.032(9) 0.027(7) 0.055(10) 0.012(7) -0.008(6) -0.002(6)
C191 0.027(8) 0.028(7) 0.068(11) -0.006(7) -0.016(7) 0.003(6)
C192 0.031(6) 0.035(9) 0.036(7) -0.016(8) -0.001(5) -0.005(7)
C193 0.032(6) 0.046(9) 0.027(7) 0.012(7) -0.006(5) -0.001(7)
C194 0.030(7) 0.047(10) 0.047(8) -0.003(8) 0.005(6) -0.017(8)
C195 0.024(7) 0.125(15) 0.056(10) -0.007(10) -0.004(6) 0.009(10)
C196 0.010(9) 0.19(2) 0.083(12) -0.023(14) 0.001(7) -0.007(11)
C197 0.021(8) 0.19(2) 0.082(11) -0.060(14) -0.005(8) 0.007(11)
C198 0.024(7) 0.119(14) 0.056(9) -0.020(10) -0.005(7) 0.000(10)
C201 0.81(10) 0.40(5) 0.104(16) 0.00(2) 0.12(4) -0.40(6)
C202 0.070(11) 0.067(7) 0.041(8) -0.027(6) 0.000(7) 0.026(9)
C203 0.18(2) 0.079(12) 0.129(19) 0.019(13) -0.034(16) 0.062(14)
C204 0.25(3) 0.19(3) 0.26(3) 0.11(2) -0.13(3) 0.06(2)
C205 0.086(11) 0.058(8) 0.049(11) 0.003(8) -0.012(11) 0.017(8)

loop_
_atom_type_symbol
_atom_type_description
_atom_type_scat_dispersion_real
_atom_type_scat_dispersion_imag
_atom_type_scat_source
C C 0.0033 0.0016 'International Tables Vol C Tables 4.2.6.8 and 6.1.1.4'
H H 0.0000 0.0000 'International Tables Vol C Tables 4.2.6.8 and 6.1.1.4'
N N 0.0061 0.0033 'International Tables Vol C Tables 4.2.6.8 and 6.1.1.4'
Ni Ni 0.3393 1.1124 'International Tables Vol C Tables 4.2.6.8 and 6.1.1.4'
O O 0.0106 0.0060 'International Tables Vol C Tables 4.2.6.8 and 6.1.1.4'

loop_
_geom_angle_atom_site_label_1
_geom_angle_atom_site_label_2
_geom_angle_atom_site_label_3
_geom_angle
_geom_angle_site_symmetry_1
_geom_angle_site_symmetry_3
_geom_angle_publ_flag
N9 Ni1 N13 170.9(4) . . ?
N9 Ni1 O17 76.5(4) . . ?
N13 Ni1 O17 96.7(4) . . ?
N9 Ni1 O25 97.2(4) . . ?
N13 Ni1 O25 77.4(4) . . ?
O17 Ni1 O25 96.8(3) . . ?
N9 Ni1 N5 78.9(5) . . ?
N13 Ni1 N5 108.0(4) . . ?
O17 Ni1 N5 155.4(4) . . ?
O25 Ni1 N5 87.9(3) . . ?
N9 Ni1 N12 108.2(4) . . ?
N13 Ni1 N12 77.5(4) . . ?
O17 Ni1 N12 89.8(3) . . ?
O25 Ni1 N12 154.7(4) . . ?
N5 Ni1 N12 96.3(4) . . ?
N1 C1 C2 122.6(14) . . ?
N1 C1 C6 116.0(13) . . ?
C2 C1 C6 121.3(13) . . ?
C1 N1 C5 118.3(12) . . ?
C1 N1 Ni4 132.4(10) . . ?
C5 N1 Ni4 108.8(9) . . ?
N21 Ni2 N17 164.9(5) . . ?
N21 Ni2 O33 95.0(4) . . ?
N17 Ni2 O33 77.8(4) . . ?
N21 Ni2 O42 77.5(4) . . ?
N17 Ni2 O42 89.2(4) . . ?
O33 Ni2 O42 90.5(3) . . ?
N21 Ni2 N20 77.2(4) . . ?
N17 Ni2 N20 115.5(4) . . ?
O33 Ni2 N20 89.4(4) . . ?
O42 Ni2 N20 154.6(4) . . ?
N21 Ni2 N15 110.7(4) . . ?
N17 Ni2 N15 77.1(4) . . ?
O33 Ni2 N15 154.3(4) . . ?
O42 Ni2 N15 94.4(4) . . ?
N20 Ni2 N15 96.6(4) . . ?
C3 C2 C1 121.6(15) . . ?
C3 C2 C11 118.4(14) . . ?
C1 C2 C11 119.9(14) . . ?
C20 O2 Ni4 109.6(8) . . ?
C7 N2 N3 120.9(12) . . ?
C7 N2 Ni4 117.7(10) . . ?
N3 N2 Ni4 120.0(8) . . ?
N6 Ni4 N2 164.6(5) . . ?
N6 Ni4 O2 94.5(4) . . ?
N2 Ni4 O2 77.3(4) . . ?
N6 Ni4 O9 77.2(4) . . ?
N2 Ni4 O9 89.7(4) . . ?
O2 Ni4 O9 90.1(3) . . ?
N6 Ni4 C27 77.4(4) . . ?
N2 Ni4 C27 115.1(4) . . ?
O2 Ni4 C27 89.2(4) . . ?
O9 Ni4 C27 154.4(4) . . ?
N6 Ni4 N1 110.5(4) . . ?
N2 Ni4 N1 78.1(4) . . ?
O2 Ni4 N1 155.0(4) . . ?
O9 Ni4 N1 94.4(4) . . ?
C27 Ni4 N1 97.0(4) . . ?
C3 C4 C5 119.7(14) . . ?
C3 C4 C8 120.6(14) . . ?
C5 C4 C8 119.6(14) . . ?
O8 N4 O7 125(3) . . ?
O8 N4 C17 117(3) . . ?
O7 N4 C17 117(3) . . ?
C47 N5 C51 117.7(12) . . ?
C47 N5 Ni1 131.5(10) . . ?
C51 N5 Ni1 110.9(9) . . ?
N1 C5 C4 121.2(13) . . ?
N1 C5 C7 113.8(12) . . ?
C4 C5 C7 125.0(13) . . ?
C11 O5 C12 118.2(13) . . ?
C39 N6 N7 118.2(11) . . ?
C39 N6 Ni4 121.2(9) . . ?
N7 N6 Ni4 119.5(8) . . ?
C1 C6 H6A 109.5 . . ?
C1 C6 H6B 109.5 . . ?
H6A C6 H6B 109.5 . . ?
C1 C6 H6C 109.5 . . ?
H6A C6 H6C 109.5 . . ?
H6B C6 H6C 109.5 . . ?
C40 N7 N6 107.9(11) . . ?
N2 C7 C5 118.5(13) . . ?
N2 C7 H7 120.7 . . ?
C5 C7 H7 120.7 . . ?
O16 N8 O15 123.6(15) . . ?
O16 N8 C02Z 119.5(15) . . ?
O15 N8 C02Z 116.9(15) . . ?
O3 C8 O4 125.2(18) . . ?
O3 C8 C4 114.1(17) . . ?
O4 C8 C4 120.7(18) . . ?
C52 N9 N10 122.6(12) . . ?
C52 N9 Ni1 118.3(10) . . ?
N10 N9 Ni1 119.1(9) . . ?
C40 O9 Ni4 111.1(9) . . ?
O3 C9 C10 109.6(17) . . ?
O3 C9 H9A 109.8 . . ?
C10 C9 H9A 109.7 . . ?
O3 C9 H9B 109.7 . . ?
C10 C9 H9B 109.8 . . ?
H9A C9 H9B 108.2 . . ?
C83 O00L C84 116.7(11) . . ?
C66 N10 N9 106.9(11) . . ?
C9 C10 H10A 109.5 . . ?
C9 C10 H10B 109.5 . . ?
H10A C10 H10B 109.5 . . ?
C9 C10 H10C 109.5 . . ?
H10A C10 H10C 109.5 . . ?
H10B C10 H10C 109.5 . . ?
O23 N11 O24 132(3) . . ?
O23 N11 C63 114(3) . . ?
O24 N11 C63 114(2) . . ?
O6 C11 O5 124.4(16) . . ?
O6 C11 C2 125.7(16) . . ?
O5 C11 C2 109.9(14) . . ?
C34 O12 C35 113.7(12) . . ?
C74 N12 C78 118.5(11) . . ?
C74 N12 Ni1 131.2(9) . . ?
C78 N12 Ni1 110.2(8) . . ?
C13 C12 O5 110.4(15) . . ?
C13 C12 H12A 109.6 . . ?
O5 C12 H12A 109.6 . . ?
C13 C12 H12B 109.6 . . ?
O5 C12 H12B 109.6 . . ?
H12A C12 H12B 108.1 . . ?
C79 N13 N14 120.0(11) . . ?
C79 N13 Ni1 120.7(9) . . ?
N14 N13 Ni1 119.2(8) . . ?
C12 C13 H13A 109.5 . . ?
C12 C13 H13B 109.5 . . ?
H13A C13 H13B 109.5 . . ?
C12 C13 H13C 109.5 . . ?
H13A C13 H13C 109.5 . . ?
H13B C13 H13C 109.5 . . ?
C37 O14 C38 115.8(12) . . ?
N13 N14 C92 107.2(10) . . ?
C19 C14 C3 125.3(17) . . ?
C19 C14 C15 115.6(16) . . ?
C3 C14 C15 119.1(17) . . ?
C100 N15 C104 115.9(13) . . ?
C100 N15 Ni2 132.5(10) . . ?
C104 N15 Ni2 110.4(9) . . ?
C14 C15 C16 118.3(17) . . ?
C14 C15 H15A 107.7 . . ?
C16 C15 H15A 107.7 . . ?
C14 C15 H15B 107.7 . . ?
C16 C15 H15B 107.7 . . ?
H15A C15 H15B 107.1 . . ?
O32 N16 O31 123.2(13) . . ?
O32 N16 C89 120.9(13) . . ?
O31 N16 C89 115.9(13) . . ?
C17 C16 C15 121(2) . . ?
C17 C16 H16 119.4 . . ?
C15 C16 H16 119.4 . . ?
N17 N18 C117 111.2(11) . . ?
C17 C18 C19 121(2) . . ?
C17 C18 H18 119.6 . . ?
C19 C18 H18 119.6 . . ?
C16 C17 C18 120(2) . . ?
C16 C17 N4 117(2) . . ?
C18 C17 N4 123(2) . . ?
C66 O17 Ni1 112.0(9) . . ?
C105 N17 N18 123.9(12) . . ?
C105 N17 Ni2 117.2(10) . . ?
N18 N17 Ni2 117.5(9) . . ?
O39 N19 O38 132(3) . . ?
O39 N19 C114 116(3) . . ?
O38 N19 C114 112(2) . . ?
C54 O19 C55 115.5(16) . . ?
C14 C19 C18 124.3(19) . . ?
C14 C19 H19 117.9 . . ?
C18 C19 H19 117.9 . . ?
C129 N20 C125 116.6(11) . . ?
C129 N20 Ni2 111.6(8) . . ?
C125 N20 Ni2 131.5(9) . . ?
O2 C20 N3 126.5(13) . . ?
O2 C20 C21 119.5(13) . . ?
N3 C20 C21 114.0(13) . . ?
C26 C21 C22 120.3(14) . . ?
C26 C21 C20 122.2(14) . . ?
C22 C21 C20 117.5(13) . . ?
C130 N21 N22 121.5(11) . . ?
C130 N21 Ni2 118.6(9) . . ?
N22 N21 Ni2 118.5(8) . . ?
C24 C23 C22 116.3(16) . . ?
C24 C23 H23A 108.2 . . ?
C22 C23 H23A 108.2 . . ?
C24 C23 H23B 108.2 . . ?
C22 C23 H23B 108.2 . . ?
H23A C23 H23B 107.4 . . ?
O48 N23 O49 125.6(15) . . ?
O48 N23 C139 119.3(14) . . ?
O49 N23 C139 115.1(13) . . ?
C21 C22 C23 121.6(14) . . ?
C21 C22 H22 119.2 . . ?
C23 C22 H22 119.2 . . ?
C57 O22 C58 119.9(17) . . ?
C142 N22 N21 107.9(11) . . ?
C149 N24 C154 117.9(12) . . ?
C149 N24 Ni3 111.8(9) . . ?
C154 N24 Ni3 130.3(9) . . ?
C25 C24 C23 120.7(18) . . ?
C25 C24 H24 119.7 . . ?
C23 C24 H24 119.7 . . ?
C92 O25 Ni1 108.9(8) . . ?
C150 N25 N26 121.9(12) . . ?
C150 N25 Ni3 119.0(10) . . ?
N26 N25 Ni3 119.0(9) . . ?
C24 C25 C26 123.9(18) . . ?
C24 C25 H25 118.1 . . ?
C26 C25 H25 118.1 . . ?
O1 C26 C21 124.0(14) . . ?
O1 C26 C25 118.8(15) . . ?
C21 C26 C25 117.2(16) . . ?
N25 N26 C168 107.0(11) . . ?
C32 C27 C28 118.1(12) . . ?
C32 C27 Ni4 130.6(9) . . ?
C28 C27 Ni4 110.9(9) . . ?
O55 N27 O56 124(2) . . ?
O55 N27 C165 120(3) . . ?
O56 N27 C165 117(2) . . ?
C80 O27 C81 117.8(14) . . ?
C176 N28 C180 119.6(11) . . ?
C176 N28 Ni3 130.4(9) . . ?
C180 N28 Ni3 109.9(8) . . ?
C27 C28 C29 121.5(12) . . ?
C27 C28 C39 115.8(12) . . ?
C29 C28 C39 122.6(13) . . ?
C30 C29 C28 120.6(13) . . ?
C30 C29 C37 122.2(13) . . ?
C28 C29 C37 117.1(12) . . ?
N02L N29 N30 118.0(11) . . ?
N02L N29 Ni3 123.0(9) . . ?
N30 N29 Ni3 118.9(8) . . ?
N29 N02L C180 114.1(11) . . ?
C059 C02Z C06F 120.6(14) . . ?
C059 C02Z N8 120.3(15) . . ?
C06F C02Z N8 119.1(14) . . ?
C30 C31 C32 120.6(13) . . ?
C30 C31 C34 120.4(12) . . ?
C32 C31 C34 118.6(12) . . ?
O62 N31 O63 123.4(14) . . ?
O62 N31 C189 120.1(14) . . ?
O63 N31 C189 116.5(13) . . ?
C29 C30 C31 118.9(13) . . ?
C29 C30 C03V 116.5(12) . . ?
C31 C30 C03V 124.6(12) . . ?
C168 O30 Ni3 111.9(9) . . ?
C192 N30 N29 107.4(10) . . ?
C27 C32 C31 120.2(12) . . ?
C27 C32 C33 116.8(12) . . ?
C31 C32 C33 122.9(12) . . ?
C117 O33 Ni2 111.7(8) . . ?
C32 C33 H33A 109.5 . . ?
C32 C33 H33B 109.5 . . ?
H33A C33 H33B 109.5 . . ?
C32 C33 H33C 109.5 . . ?
H33A C33 H33C 109.5 . . ?
H33B C33 H33C 109.5 . . ?
O11 C34 O12 121.3(15) . . ?
O11 C34 C31 127.6(16) . . ?
O12 C34 C31 111.1(14) . . ?
C106 O35 C107 117.2(13) . . ?
C185 C35 O12 107.7(14) . . ?
C185 C35 H35A 110.2 . . ?
O12 C35 H35A 110.2 . . ?
C185 C35 H35B 110.2 . . ?
O12 C35 H35B 110.2 . . ?
H35A C35 H35B 108.5 . . ?
O13 C37 O14 124.9(13) . . ?
O13 C37 C29 123.5(13) . . ?
O14 C37 C29 111.6(12) . . ?
C205 O37 C203 116.1(15) . . ?
C06O C36 H36A 109.5 . . ?
C06O C36 H36B 109.5 . . ?
H36A C36 H36B 109.5 . . ?
C06O C36 H36C 109.5 . . ?
H36A C36 H36C 109.5 . . ?
H36B C36 H36C 109.5 . . ?
C201 C38 O14 114.1(17) . . ?
C201 C38 H38A 108.7 . . ?
O14 C38 H38A 108.7 . . ?
C201 C38 H38B 108.7 . . ?
O14 C38 H38B 108.7 . . ?
H38A C38 H38B 107.6 . . ?
N6 C39 C28 114.4(12) . . ?
N6 C39 H39 122.8 . . ?
C28 C39 H39 122.8 . . ?
N25 Ni3 N29 171.4(4) . . ?
N25 Ni3 O30 76.9(4) . . ?
N29 Ni3 O30 96.5(4) . . ?
N25 Ni3 O57 97.3(4) . . ?
N29 Ni3 O57 78.0(4) . . ?
O30 Ni3 O57 97.1(3) . . ?
N25 Ni3 N24 78.4(5) . . ?
N29 Ni3 N24 108.2(4) . . ?
O30 Ni3 N24 155.3(4) . . ?
O57 Ni3 N24 86.9(3) . . ?
N25 Ni3 N28 107.9(4) . . ?
N29 Ni3 N28 77.2(4) . . ?
O30 Ni3 N28 90.2(3) . . ?
O57 Ni3 N28 154.7(4) . . ?
N24 Ni3 N28 96.4(4) . . ?
C2 C3 C4 116.3(14) . . ?
C2 C3 C14 121.9(15) . . ?
C4 C3 C14 121.3(16) . . ?
C8 O3 C9 117.8(16) . . ?
C20 N3 N2 106.5(11) . . ?
C03V C03R C059 118.4(14) . . ?
C03V C03R H03R 120.8 . . ?
C059 C03R H03R 120.8 . . ?
C03R C03V C05K 119.0(13) . . ?
C03R C03V C30 116.9(13) . . ?
C05K C03V C30 124.1(13) . . ?
O9 C40 N7 123.4(13) . . ?
O9 C40 C41 123.4(13) . . ?
N7 C40 C41 113.1(13) . . ?
C43 C42 O10 122.1(15) . . ?
C43 C42 C41 118.0(16) . . ?
O10 C42 C41 119.7(14) . . ?
C142 O42 Ni2 110.1(9) . . ?
C42 C41 C46 118.3(14) . . ?
C42 C41 C40 125.1(14) . . ?
C46 C41 C40 116.3(13) . . ?
C44 C43 C42 123.4(17) . . ?
C44 C43 H43 118.3 . . ?
C42 C43 H43 118.3 . . ?
C46 C45 C44 120.5(16) . . ?
C46 C45 H45 119.8 . . ?
C44 C45 H45 119.8 . . ?
C43 C44 C45 119.6(16) . . ?
C43 C44 H44 120.2 . . ?
C45 C44 H44 120.2 . . ?
C131 O44 C132 115.7(12) . . ?
C45 C46 C41 120.1(15) . . ?
C45 C46 H46 120.0 . . ?
C41 C46 H46 120.0 . . ?
C133 O46 C134 116.6(13) . . ?
N5 C47 C48 124.0(14) . . ?
N5 C47 C53 116.5(12) . . ?
C48 C47 C53 119.4(13) . . ?
C49 C48 C47 117.4(14) . . ?
C49 C48 C54 118.3(14) . . ?
C47 C48 C54 123.6(14) . . ?
C48 C49 C50 120.4(14) . . ?
C48 C49 C60 118.0(15) . . ?
C50 C49 C60 121.5(15) . . ?
C51 C50 C49 116.9(15) . . ?
C51 C50 C57 120.6(15) . . ?
C49 C50 C57 122.5(14) . . ?
C47 C53 H53A 109.5 . . ?
C47 C53 H53B 109.5 . . ?
H53A C53 H53B 109.5 . . ?
C47 C53 H53C 109.5 . . ?
H53A C53 H53C 109.5 . . ?
H53B C53 H53C 109.5 . . ?
C159 O53 C160 114.6(16) . . ?
N9 C52 C51 116.8(13) . . ?
N9 C52 H52 121.6 . . ?
C51 C52 H52 121.6 . . ?
N5 C51 C50 123.1(14) . . ?
N5 C51 C52 115.1(13) . . ?
C50 C51 C52 121.7(14) . . ?
C156 O51 C157 122.5(17) . . ?
O20 C54 O19 124.1(17) . . ?
O20 C54 C48 124.4(16) . . ?
O19 C54 C48 111.1(15) . . ?
C55 C56 H56A 120.0 . . ?
C55 C56 H56B 120.0 . . ?
H56A C56 H56B 120.0 . . ?
C56 C55 O19 115(3) . . ?
C56 C55 H55 122.4 . . ?
O19 C55 H55 122.4 . . ?
O22 C58 C59 108.1(15) . . ?
O22 C58 H58A 110.1 . . ?
C59 C58 H58A 110.1 . . ?
O22 C58 H58B 110.1 . . ?
C59 C58 H58B 110.1 . . ?
H58A C58 H58B 108.4 . . ?
O21 C57 O22 128(2) . . ?
O21 C57 C50 122(2) . . ?
O22 C57 C50 110.5(17) . . ?
C192 O57 Ni3 108.4(8) . . ?
C02Z C059 C03R 121.5(14) . . ?
C02Z C059 H059 119.2 . . ?
C03R C059 H059 119.2 . . ?
C184 O59 C06O 116.1(11) . . ?
C58 C59 H59A 109.5 . . ?
C58 C59 H59B 109.5 . . ?
H59A C59 H59B 109.5 . . ?
C58 C59 H59C 109.5 . . ?
H59A C59 H59C 109.5 . . ?
H59B C59 H59C 109.5 . . ?
C06F C05K C03V 122.3(14) . . ?
C06F C05K H05K 118.9 . . ?
C03V C05K H05K 118.9 . . ?
C60 C61 C62 114.8(19) . . ?
C60 C61 H61 122.6 . . ?
C62 C61 H61 122.6 . . ?
C181 O61 C182 120.1(14) . . ?
C61 C60 C65 125.4(18) . . ?
C61 C60 C49 116.5(17) . . ?
C65 C60 C49 117.9(17) . . ?
C63 C64 C65 118(2) . . ?
C63 C64 H64 120.8 . . ?
C65 C64 H64 120.9 . . ?
C62 C63 C64 124(2) . . ?
C62 C63 N11 122(3) . . ?
C64 C63 N11 114(2) . . ?
C63 C62 C61 123(2) . . ?
C63 C62 H62 118.6 . . ?
C61 C62 H62 118.6 . . ?
C60 C65 C64 114.7(19) . . ?
C60 C65 H65 122.7 . . ?
C64 C65 H65 122.6 . . ?
O17 C66 N10 125.5(13) . . ?
O17 C66 C67 121.6(13) . . ?
N10 C66 C67 112.8(13) . . ?
C68 C67 C72 120.2(15) . . ?
C68 C67 C66 123.9(15) . . ?
C72 C67 C66 115.9(13) . . ?
O18 C68 C67 123.0(15) . . ?
O18 C68 C69 117.4(15) . . ?
C67 C68 C69 119.6(17) . . ?
C70 C69 C68 119.0(16) . . ?
C70 C69 H69 120.5 . . ?
C68 C69 H69 120.5 . . ?
C05K C06F C02Z 118.1(14) . . ?
C05K C06F H06F 121.0 . . ?
C02Z C06F H06F 121.0 . . ?
C36 C06O O59 107.8(11) . . ?
C36 C06O H06A 110.1 . . ?
O59 C06O H06A 110.1 . . ?
C36 C06O H06B 110.2 . . ?
O59 C06O H06B 110.2 . . ?
H06A C06O H06B 108.5 . . ?
C71 C70 C69 121.5(17) . . ?
C71 C70 H70 119.3 . . ?
C69 C70 H70 119.2 . . ?
C70 C71 C72 119.7(16) . . ?
C70 C71 H71 120.2 . . ?
C72 C71 H71 120.2 . . ?
C74 C73 H73A 109.5 . . ?
C74 C73 H73B 109.5 . . ?
H73A C73 H73B 109.5 . . ?
C74 C73 H73C 109.5 . . ?
H73A C73 H73C 109.5 . . ?
H73B C73 H73C 109.5 . . ?
C67 C72 C71 120.0(15) . . ?
C67 C72 H72 120.0 . . ?
C71 C72 H72 120.0 . . ?
C76 C75 C74 122.2(13) . . ?
C76 C75 C80 117.3(12) . . ?
C74 C75 C80 120.3(12) . . ?
N12 C74 C75 121.2(13) . . ?
N12 C74 C73 116.1(12) . . ?
C75 C74 C73 122.7(12) . . ?
C75 C76 C77 116.6(12) . . ?
C75 C76 C86 121.3(12) . . ?
C77 C76 C86 122.1(12) . . ?
N12 C78 C77 123.1(12) . . ?
N12 C78 C79 116.2(12) . . ?
C77 C78 C79 120.5(13) . . ?
C78 C77 C76 118.2(12) . . ?
C78 C77 C83 120.3(12) . . ?
C76 C77 C83 121.4(12) . . ?
N13 C79 C78 115.3(12) . . ?
N13 C79 H79 122.3 . . ?
C78 C79 H79 122.3 . . ?
O27 C81 C82 110.8(17) . . ?
O27 C81 H81A 109.5 . . ?
C82 C81 H81A 109.5 . . ?
O27 C81 H81B 109.5 . . ?
C82 C81 H81B 109.5 . . ?
H81A C81 H81B 108.1 . . ?
O28 C80 O27 128.2(17) . . ?
O28 C80 C75 125.0(17) . . ?
O27 C80 C75 106.8(14) . . ?
O29 C83 O00L 125.7(14) . . ?
O29 C83 C77 123.1(13) . . ?
O00L C83 C77 111.3(12) . . ?
C81 C82 H82A 109.5 . . ?
C81 C82 H82B 109.5 . . ?
H82A C82 H82B 109.5 . . ?
C81 C82 H82C 109.5 . . ?
H82A C82 H82C 109.5 . . ?
H82B C82 H82C 109.5 . . ?
C85 C84 O00L 108.6(11) . . ?
C85 C84 H84A 110.0 . . ?
O00L C84 H84A 110.0 . . ?
C85 C84 H84B 110.0 . . ?
O00L C84 H84B 110.0 . . ?
H84A C84 H84B 108.4 . . ?
C84 C85 H85A 109.5 . . ?
C84 C85 H85B 109.5 . . ?
H85A C85 H85B 109.5 . . ?
C84 C85 H85C 109.5 . . ?
H85A C85 H85C 109.5 . . ?
H85B C85 H85C 109.5 . . ?
C86 C87 C88 119.1(12) . . ?
C86 C87 H87 120.5 . . ?
C88 C87 H87 120.4 . . ?
C91 C86 C87 119.0(12) . . ?
C91 C86 C76 121.3(12) . . ?
C87 C86 C76 119.7(11) . . ?
C88 C89 C90 125.5(13) . . ?
C88 C89 N16 120.5(13) . . ?
C90 C89 N16 114.0(12) . . ?
C89 C88 C87 118.3(13) . . ?
C89 C88 H88 120.9 . . ?
C87 C88 H88 120.9 . . ?
C91 C90 C89 114.2(12) . . ?
C91 C90 H90 122.9 . . ?
C89 C90 H90 122.9 . . ?
C90 C91 C86 123.9(13) . . ?
C90 C91 H91 118.0 . . ?
C86 C91 H91 118.0 . . ?
O25 C92 N14 127.2(12) . . ?
O25 C92 C93 119.9(12) . . ?
N14 C92 C93 112.8(12) . . ?
C94 C93 C98 119.3(12) . . ?
C94 C93 C92 122.1(12) . . ?
C98 C93 C92 118.6(12) . . ?
O26 C94 C95 117.3(13) . . ?
O26 C94 C93 122.8(12) . . ?
C95 C94 C93 119.7(13) . . ?
C94 C95 C96 118.5(14) . . ?
C94 C95 H95 120.8 . . ?
C96 C95 H95 120.8 . . ?
C95 C96 C97 120.3(14) . . ?
C95 C96 H96 119.8 . . ?
C97 C96 H96 119.8 . . ?
C98 C97 C96 120.5(15) . . ?
C98 C97 H97 119.7 . . ?
C96 C97 H97 119.7 . . ?
C97 C98 C93 121.3(15) . . ?
C97 C98 H98 119.4 . . ?
C93 C98 H98 119.4 . . ?
C100 C99 H99A 109.5 . . ?
C100 C99 H99B 109.5 . . ?
H99A C99 H99B 109.5 . . ?
C100 C99 H99C 109.5 . . ?
H99A C99 H99C 109.5 . . ?
H99B C99 H99C 109.5 . . ?
N15 C100 C101 124.1(14) . . ?
N15 C100 C99 114.6(13) . . ?
C101 C100 C99 121.2(14) . . ?
C202 C101 C100 120.2(15) . . ?
C202 C101 C106 120.4(15) . . ?
C100 C101 C106 119.5(14) . . ?
C202 C102 C104 116.6(14) . . ?
C202 C102 C205 122.6(15) . . ?
C104 C102 C205 120.8(14) . . ?
N15 C104 C102 124.6(13) . . ?
N15 C104 C105 112.3(13) . . ?
C102 C104 C105 123.1(14) . . ?
C132 C103 H10D 120.0 . . ?
C132 C103 H10E 120.0 . . ?
H10D C103 H10E 120.0 . . ?
N17 C105 C104 119.5(13) . . ?
N17 C105 H105 120.3 . . ?
C104 C105 H105 120.3 . . ?
O34 C106 O35 125.0(16) . . ?
O34 C106 C101 124.9(16) . . ?
O35 C106 C101 109.9(15) . . ?
C108 C107 O35 111.5(15) . . ?
C108 C107 H10F 109.3 . . ?
O35 C107 H10F 109.3 . . ?
C108 C107 H10G 109.3 . . ?
O35 C107 H10G 109.3 . . ?
H10F C107 H10G 108.0 . . ?
C107 C108 H10H 109.5 . . ?
C107 C108 H10I 109.5 . . ?
H10H C108 H10I 109.5 . . ?
C107 C108 H10J 109.5 . . ?
H10H C108 H10J 109.5 . . ?
H10I C108 H10J 109.5 . . ?
C116 C111 C112 116.9(16) . . ?
C116 C111 C202 121.9(16) . . ?
C112 C111 C202 120.9(16) . . ?
C111 C112 C113 120.3(17) . . ?
C111 C112 H112 119.9 . . ?
C113 C112 H112 119.9 . . ?
C114 C113 C112 121(2) . . ?
C114 C113 H113 119.6 . . ?
C112 C113 H113 119.6 . . ?
C113 C114 C115 120(2) . . ?
C113 C114 N19 120(2) . . ?
C115 C114 N19 120(2) . . ?
C114 C115 C116 123(2) . . ?
C114 C115 H115 118.6 . . ?
C116 C115 H115 118.6 . . ?
C111 C116 C115 119.1(18) . . ?
C111 C116 H116 120.4 . . ?
C115 C116 H116 120.5 . . ?
O33 C117 N18 121.7(13) . . ?
O33 C117 C118 121.4(13) . . ?
N18 C117 C118 116.9(13) . . ?
C123 C118 C119 118.6(15) . . ?
C123 C118 C117 122.3(14) . . ?
C119 C118 C117 119.1(14) . . ?
C118 C119 C120 122.8(15) . . ?
C118 C119 H119 118.6 . . ?
C120 C119 H119 118.6 . . ?
C121 C120 C119 118.0(16) . . ?
C121 C120 H120 121.0 . . ?
C119 C120 H120 121.0 . . ?
C122 C121 C120 119.4(17) . . ?
C122 C121 H121 120.3 . . ?
C120 C121 H121 120.3 . . ?
C121 C122 C123 122.2(17) . . ?
C121 C122 H122 118.9 . . ?
C123 C122 H122 118.9 . . ?
O40 C123 C118 125.5(15) . . ?
O40 C123 C122 115.6(15) . . ?
C118 C123 C122 118.8(16) . . ?
C125 C124 H12C 109.5 . . ?
C125 C124 H12D 109.5 . . ?
H12C C124 H12D 109.5 . . ?
C125 C124 H12E 109.5 . . ?
H12C C124 H12E 109.5 . . ?
H12D C124 H12E 109.5 . . ?
N20 C125 C126 120.3(12) . . ?
N20 C125 C124 116.0(12) . . ?
C126 C125 C124 123.6(12) . . ?
C127 C126 C125 119.8(13) . . ?
C127 C126 C133 121.6(12) . . ?
C125 C126 C133 117.8(12) . . ?
C128 C127 C126 118.7(13) . . ?
C128 C127 C136 120.5(12) . . ?
C126 C127 C136 120.8(12) . . ?
C127 C128 C129 119.9(13) . . ?
C127 C128 C131 118.8(12) . . ?
C129 C128 C131 121.1(13) . . ?
N20 C129 C128 124.4(13) . . ?
N20 C129 C130 114.7(12) . . ?
C128 C129 C130 120.6(13) . . ?
N21 C130 C129 117.5(12) . . ?
N21 C130 H130 121.2 . . ?
C129 C130 H130 121.2 . . ?
O45 C131 O44 123.8(14) . . ?
O45 C131 C128 125.3(14) . . ?
O44 C131 C128 110.8(12) . . ?
C103 C132 O44 113.8(18) . . ?
C103 C132 H132 123.1 . . ?
O44 C132 H132 123.1 . . ?
O47 C133 O46 123.3(16) . . ?
O47 C133 C126 125.4(17) . . ?
O46 C133 C126 111.3(15) . . ?
C135 C134 O46 111.2(15) . . ?
C135 C134 H13D 109.4 . . ?
O46 C134 H13D 109.4 . . ?
C135 C134 H13E 109.4 . . ?
O46 C134 H13E 109.4 . . ?
H13D C134 H13E 108.0 . . ?
C134 C135 H13F 109.5 . . ?
C134 C135 H13G 109.5 . . ?
H13F C135 H13G 109.5 . . ?
C134 C135 H13H 109.5 . . ?
H13F C135 H13H 109.5 . . ?
H13G C135 H13H 109.5 . . ?
C137 C136 C141 119.8(13) . . ?
C137 C136 C127 117.6(12) . . ?
C141 C136 C127 122.2(12) . . ?
C136 C137 C138 118.5(13) . . ?
C136 C137 H137 120.7 . . ?
C138 C137 H137 120.7 . . ?
C139 C138 C137 121.5(14) . . ?
C139 C138 H138 119.2 . . ?
C137 C138 H138 119.2 . . ?
C138 C139 C140 122.5(14) . . ?
C138 C139 N23 120.6(14) . . ?
C140 C139 N23 116.9(13) . . ?
C139 C140 C141 117.6(14) . . ?
C139 C140 H140 121.2 . . ?
C141 C140 H140 121.2 . . ?
C140 C141 C136 120.0(13) . . ?
C140 C141 H141 120.0 . . ?
C136 C141 H141 120.0 . . ?
O42 C142 N22 125.4(13) . . ?
O42 C142 C143 122.1(13) . . ?
N22 C142 C143 112.1(13) . . ?
C144 C143 C148 116.6(14) . . ?
C144 C143 C142 117.9(13) . . ?
C148 C143 C142 125.4(14) . . ?
C143 C144 C145 122.1(15) . . ?
C143 C144 H144 118.9 . . ?
C145 C144 H144 118.9 . . ?
C144 C145 C146 118.1(15) . . ?
C144 C145 H145 121.0 . . ?
C146 C145 H145 120.9 . . ?
C147 C146 C145 120.5(17) . . ?
C147 C146 H146 119.7 . . ?
C145 C146 H146 119.8 . . ?
C146 C147 C148 123.9(17) . . ?
C146 C147 H147 118.0 . . ?
C148 C147 H147 118.1 . . ?
C147 C148 O43 122.0(15) . . ?
C147 C148 C143 118.5(16) . . ?
O43 C148 C143 119.5(14) . . ?
N24 C149 C151 124.9(14) . . ?
N24 C149 C150 114.6(13) . . ?
C151 C149 C150 120.6(14) . . ?
N25 C150 C149 116.0(13) . . ?
N25 C150 H150 122.0 . . ?
C149 C150 H150 122.0 . . ?
C149 C151 C152 115.2(15) . . ?
C149 C151 C156 122.3(16) . . ?
C152 C151 C156 122.5(15) . . ?
C153 C152 C151 122.2(15) . . ?
C153 C152 C162 116.3(15) . . ?
C151 C152 C162 121.5(15) . . ?
C152 C153 C154 117.7(14) . . ?
C152 C153 C159 120.0(14) . . ?
C154 C153 C159 121.5(15) . . ?
N24 C154 C153 121.9(14) . . ?
N24 C154 C155 118.2(12) . . ?
C153 C154 C155 119.8(14) . . ?
C154 C155 H15C 109.5 . . ?
C154 C155 H15D 109.5 . . ?
H15C C155 H15D 109.5 . . ?
C154 C155 H15E 109.5 . . ?
H15C C155 H15E 109.5 . . ?
H15D C155 H15E 109.5 . . ?
O52 C156 O51 125(2) . . ?
O52 C156 C151 122(2) . . ?
O51 C156 C151 112.7(17) . . ?
O51 C157 C158 108.8(15) . . ?
O51 C157 H15F 109.9 . . ?
C158 C157 H15F 109.9 . . ?
O51 C157 H15G 109.9 . . ?
C158 C157 H15G 109.9 . . ?
H15F C157 H15G 108.3 . . ?
C157 C158 H15H 109.5 . . ?
C157 C158 H15I 109.5 . . ?
H15H C158 H15I 109.5 . . ?
C157 C158 H15J 109.5 . . ?
H15H C158 H15J 109.5 . . ?
H15I C158 H15J 109.5 . . ?
O54 C159 O53 124.2(17) . . ?
O54 C159 C153 126.1(17) . . ?
O53 C159 C153 109.7(15) . . ?
C161 C160 O53 121(3) . . ?
C161 C160 H160 119.7 . . ?
O53 C160 H160 119.7 . . ?
C160 C161 H161 180.0 . . ?
C167 C162 C163 122.8(18) . . ?
C167 C162 C152 119.0(17) . . ?
C163 C162 C152 118.0(17) . . ?
C162 C163 C164 115.1(18) . . ?
C162 C163 H163 122.4 . . ?
C164 C163 H163 122.4 . . ?
C165 C164 C163 122(2) . . ?
C165 C164 H164 119.2 . . ?
C163 C164 H164 119.2 . . ?
C166 C165 C164 123(2) . . ?
C166 C165 N27 120(3) . . ?
C164 C165 N27 117(2) . . ?
C165 C166 C167 120(2) . . ?
C165 C166 H166 119.9 . . ?
C167 C166 H166 119.9 . . ?
C162 C167 C166 117.5(19) . . ?
C162 C167 H167 121.3 . . ?
C166 C167 H167 121.3 . . ?
O30 C168 N26 125.1(13) . . ?
O30 C168 C169 123.1(13) . . ?
N26 C168 C169 111.7(13) . . ?
C174 C169 C170 120.2(14) . . ?
C174 C169 C168 125.6(14) . . ?
C170 C169 C168 114.1(12) . . ?
C171 C170 C169 120.0(14) . . ?
C171 C170 H170 120.0 . . ?
C169 C170 H170 120.0 . . ?
C172 C171 C170 118.1(15) . . ?
C172 C171 H171 120.9 . . ?
C170 C171 H171 121.0 . . ?
C173 C172 C171 122.9(16) . . ?
C173 C172 H172 118.6 . . ?
C171 C172 H172 118.6 . . ?
C172 C173 C174 120.7(16) . . ?
C172 C173 H173 119.7 . . ?
C174 C173 H173 119.6 . . ?
O50 C174 C173 121.0(15) . . ?
O50 C174 C169 120.9(14) . . ?
C173 C174 C169 118.1(15) . . ?
C176 C175 H17A 109.5 . . ?
C176 C175 H17B 109.5 . . ?
H17A C175 H17B 109.5 . . ?
C176 C175 H17C 109.5 . . ?
H17A C175 H17C 109.5 . . ?
H17B C175 H17C 109.5 . . ?
N28 C176 C177 119.8(12) . . ?
N28 C176 C175 116.8(12) . . ?
C177 C176 C175 123.3(12) . . ?
C178 C177 C176 122.8(13) . . ?
C178 C177 C181 117.3(12) . . ?
C176 C177 C181 119.7(13) . . ?
C177 C178 C179 116.6(12) . . ?
C177 C178 C186 121.5(13) . . ?
C179 C178 C186 121.7(12) . . ?
C180 C179 C178 118.9(12) . . ?
C180 C179 C184 120.3(12) . . ?
C178 C179 C184 120.8(12) . . ?
N28 C180 C179 121.8(12) . . ?
N28 C180 N02L 115.8(11) . . ?
C179 C180 N02L 122.3(12) . . ?
O60 C181 O61 127.7(18) . . ?
O60 C181 C177 124.6(18) . . ?
O61 C181 C177 107.7(15) . . ?
C183 C182 O61 112.8(17) . . ?
C183 C182 H18A 109.0 . . ?
O61 C182 H18A 109.0 . . ?
C183 C182 H18B 109.0 . . ?
O61 C182 H18B 109.0 . . ?
H18A C182 H18B 107.8 . . ?
C182 C183 H18C 109.5 . . ?
C182 C183 H18D 109.5 . . ?
H18C C183 H18D 109.5 . . ?
C182 C183 H18E 109.5 . . ?
H18C C183 H18E 109.5 . . ?
H18D C183 H18E 109.5 . . ?
O58 C184 O59 126.8(14) . . ?
O58 C184 C179 120.6(13) . . ?
O59 C184 C179 112.5(13) . . ?
C35 C185 H18F 109.5 . . ?
C35 C185 H18G 109.5 . . ?
H18F C185 H18G 109.5 . . ?
C35 C185 H18H 109.5 . . ?
H18F C185 H18H 109.5 . . ?
H18G C185 H18H 109.5 . . ?
C191 C186 C187 117.8(12) . . ?
C191 C186 C178 120.0(12) . . ?
C187 C186 C178 122.3(12) . . ?
C186 C187 C188 119.7(12) . . ?
C186 C187 H187 120.2 . . ?
C188 C187 H187 120.2 . . ?
C189 C188 C187 118.2(12) . . ?
C189 C188 H188 120.9 . . ?
C187 C188 H188 120.9 . . ?
C190 C189 C188 123.5(13) . . ?
C190 C189 N31 119.5(13) . . ?
C188 C189 N31 117.0(13) . . ?
C189 C190 C191 117.2(12) . . ?
C189 C190 H190 121.4 . . ?
C191 C190 H190 121.4 . . ?
C186 C191 C190 123.5(13) . . ?
C186 C191 H191 118.2 . . ?
C190 C191 H191 118.2 . . ?
O57 C192 N30 127.3(12) . . ?
O57 C192 C193 119.3(12) . . ?
N30 C192 C193 113.3(12) . . ?
C198 C193 C194 119.0(13) . . ?
C198 C193 C192 119.2(13) . . ?
C194 C193 C192 121.8(12) . . ?
O41 C194 C195 118.2(13) . . ?
O41 C194 C193 123.7(12) . . ?
C195 C194 C193 118.1(14) . . ?
C194 C195 C196 120.5(15) . . ?
C194 C195 H195 119.8 . . ?
C196 C195 H195 119.8 . . ?
C195 C196 C197 121.8(15) . . ?
C195 C196 H196 119.1 . . ?
C197 C196 H196 119.1 . . ?
C198 C197 C196 117.3(15) . . ?
C198 C197 H197 121.3 . . ?
C196 C197 H197 121.3 . . ?
C197 C198 C193 123.2(15) . . ?
C197 C198 H198 118.4 . . ?
C193 C198 H198 118.4 . . ?
C38 C201 H20A 120.0 . . ?
C38 C201 H20B 120.0 . . ?
H20A C201 H20B 120.0 . . ?
C101 C202 C102 118.6(15) . . ?
C101 C202 C111 122.5(15) . . ?
C102 C202 C111 118.9(15) . . ?
O37 C203 C204 106.4(18) . . ?
O37 C203 H20C 110.4 . . ?
C204 C203 H20C 110.5 . . ?
O37 C203 H20D 110.4 . . ?
C204 C203 H20D 110.5 . . ?
H20C C203 H20D 108.6 . . ?
C203 C204 H20E 109.5 . . ?
C203 C204 H20F 109.5 . . ?
H20E C204 H20F 109.5 . . ?
C203 C204 H20G 109.5 . . ?
H20E C204 H20G 109.5 . . ?
H20F C204 H20G 109.5 . . ?
O66 C205 O37 125.5(18) . . ?
O66 C205 C102 122.3(18) . . ?
O37 C205 C102 112.1(16) . . ?

loop_
_geom_bond_atom_site_label_1
_geom_bond_atom_site_label_2
_geom_bond_distance
_geom_bond_site_symmetry_2
_geom_bond_publ_flag
Ni1 N9 1.974(10) . ?
Ni1 N13 1.965(10) . ?
Ni1 O17 2.047(8) . ?
Ni1 O25 2.077(8) . ?
Ni1 N5 2.160(10) . ?
Ni1 N12 2.191(10) . ?
C1 N1 1.316(14) . ?
C1 C2 1.372(17) . ?
C1 C6 1.501(16) . ?
O1 C26 1.307(16) . ?
N1 C5 1.358(14) . ?
N1 Ni4 2.199(11) . ?
Ni2 N21 1.979(10) . ?
Ni2 N17 1.967(10) . ?
Ni2 O33 2.066(8) . ?
Ni2 O42 2.077(9) . ?
Ni2 N20 2.166(10) . ?
Ni2 N15 2.197(11) . ?
C2 C3 1.384(18) . ?
C2 C11 1.513(19) . ?
O2 C20 1.281(14) . ?
O2 Ni4 2.049(8) . ?
N2 C7 1.274(14) . ?
N2 N3 1.377(13) . ?
N2 Ni4 1.946(10) . ?
Ni4 N6 1.949(10) . ?
Ni4 O9 2.059(9) . ?
Ni4 C27 2.177(12) . ?
C4 C3 1.386(18) . ?
C4 C5 1.416(17) . ?
C4 C8 1.52(2) . ?
N4 O8 1.14(3) . ?
N4 O7 1.26(2) . ?
N4 C17 1.47(3) . ?
O4 C8 1.234(18) . ?
N5 C47 1.334(15) . ?
N5 C51 1.366(15) . ?
C5 C7 1.459(17) . ?
O5 C11 1.314(16) . ?
O5 C12 1.494(15) . ?
N6 C39 1.334(14) . ?
N6 N7 1.369(13) . ?
C6 H6A 0.9600 . ?
C6 H6B 0.9600 . ?
C6 H6C 0.9600 . ?
O6 C11 1.198(16) . ?
N7 C40 1.365(15) . ?
C7 H7 0.9300 . ?
N8 O16 1.201(14) . ?
N8 O15 1.239(14) . ?
N8 C02Z 1.464(17) . ?
C8 O3 1.293(18) . ?
N9 C52 1.313(15) . ?
N9 N10 1.368(13) . ?
O9 C40 1.267(14) . ?
C9 O3 1.447(17) . ?
C9 C10 1.43(2) . ?
C9 H9A 0.9700 . ?
C9 H9B 0.9700 . ?
O00L C83 1.297(14) . ?
O00L C84 1.481(14) . ?
N10 C66 1.359(15) . ?
O10 C42 1.383(16) . ?
C10 H10A 0.9600 . ?
C10 H10B 0.9600 . ?
C10 H10C 0.9600 . ?
N11 O23 1.18(3) . ?
N11 O24 1.25(3) . ?
N11 C63 1.57(3) . ?
O11 C34 1.183(16) . ?
O12 C34 1.358(16) . ?
O12 C35 1.472(15) . ?
N12 C74 1.335(14) . ?
N12 C78 1.365(14) . ?
C12 C13 1.416(19) . ?
C12 H12A 0.9700 . ?
C12 H12B 0.9700 . ?
O13 C37 1.209(14) . ?
N13 C79 1.306(13) . ?
N13 N14 1.353(12) . ?
C13 H13A 0.9600 . ?
C13 H13B 0.9600 . ?
C13 H13C 0.9600 . ?
O14 C37 1.312(14) . ?
O14 C38 1.469(16) . ?
N14 C92 1.359(14) . ?
C14 C19 1.37(2) . ?
C14 C3 1.418(19) . ?
C14 C15 1.43(2) . ?
N15 C100 1.312(15) . ?
N15 C104 1.340(15) . ?
C15 C16 1.48(2) . ?
C15 H15A 0.9700 . ?
C15 H15B 0.9700 . ?
N16 O32 1.260(13) . ?
N16 O31 1.273(13) . ?
N16 C89 1.493(16) . ?
C16 C17 1.34(2) . ?
C16 H16 0.9300 . ?
O18 C68 1.355(17) . ?
N18 N17 1.364(13) . ?
N18 C117 1.358(15) . ?
C18 C17 1.35(2) . ?
C18 C19 1.39(2) . ?
C18 H18 0.9300 . ?
O17 C66 1.230(14) . ?
N17 C105 1.265(14) . ?
N19 O39 1.15(2) . ?
N19 O38 1.25(2) . ?
N19 C114 1.54(3) . ?
O19 C54 1.303(17) . ?
O19 C55 1.38(2) . ?
C19 H19 0.9300 . ?
O20 C54 1.206(17) . ?
N20 C129 1.360(14) . ?
N20 C125 1.379(14) . ?
C20 N3 1.328(15) . ?
C20 C21 1.500(18) . ?
C21 C26 1.392(18) . ?
C21 C22 1.370(16) . ?
N21 C130 1.304(14) . ?
N21 N22 1.382(13) . ?
O21 C57 1.21(2) . ?
C23 C24 1.39(2) . ?
C23 C22 1.459(18) . ?
C23 H23A 0.9700 . ?
C23 H23B 0.9700 . ?
N23 O48 1.199(13) . ?
N23 O49 1.230(14) . ?
N23 C139 1.513(17) . ?
C22 H22 0.9300 . ?
O22 C57 1.30(2) . ?
O22 C58 1.466(18) . ?
N22 C142 1.363(15) . ?
N24 C149 1.365(15) . ?
N24 C154 1.350(15) . ?
N24 Ni3 2.151(10) . ?
C24 C25 1.35(2) . ?
C24 H24 0.9300 . ?
O25 C92 1.243(13) . ?
N25 C150 1.314(15) . ?
N25 N26 1.347(13) . ?
N25 Ni3 1.974(10) . ?
C25 C26 1.405(19) . ?
C25 H25 0.9300 . ?
O26 C94 1.377(14) . ?
N26 C168 1.381(15) . ?
C27 C32 1.356(15) . ?
C27 C28 1.375(15) . ?
N27 O55 1.21(3) . ?
N27 O56 1.27(2) . ?
N27 C165 1.48(2) . ?
O27 C80 1.351(18) . ?
O27 C81 1.452(18) . ?
O28 C80 1.159(17) . ?
N28 C176 1.335(14) . ?
N28 C180 1.389(14) . ?
N28 Ni3 2.196(10) . ?
C28 C29 1.421(16) . ?
C28 C39 1.436(16) . ?
C29 C30 1.332(16) . ?
C29 C37 1.523(17) . ?
O29 C83 1.201(14) . ?
N29 N02L 1.285(12) . ?
N29 N30 1.370(12) . ?
N29 Ni3 1.963(10) . ?
N02L C180 1.468(14) . ?
C02Z C059 1.338(17) . ?
C02Z C06F 1.386(17) . ?
C31 C30 1.383(16) . ?
C31 C32 1.434(16) . ?
C31 C34 1.499(18) . ?
N31 O62 1.208(13) . ?
N31 O63 1.275(13) . ?
N31 C189 1.458(16) . ?
C30 C03V 1.509(17) . ?
O30 C168 1.221(13) . ?
O30 Ni3 2.037(8) . ?
N30 C192 1.354(14) . ?
C32 C33 1.480(15) . ?
O33 C117 1.283(13) . ?
C33 H33A 0.9601 . ?
C33 H33B 0.9601 . ?
C33 H33C 0.9601 . ?
O34 C106 1.203(16) . ?
O35 C106 1.301(16) . ?
O35 C107 1.457(15) . ?
C35 C185 1.498(19) . ?
C35 H35A 0.9700 . ?
C35 H35B 0.9700 . ?
O37 C205 1.311(18) . ?
O37 C203 1.464(18) . ?
C36 C06O 1.479(16) . ?
C36 H36A 0.9600 . ?
C36 H36B 0.9600 . ?
C36 H36C 0.9600 . ?
C38 C201 1.46(3) . ?
C38 H38A 0.9700 . ?
C38 H38B 0.9700 . ?
C39 H39 0.9300 . ?
Ni3 O57 2.083(8) . ?
C03R C03V 1.366(16) . ?
C03R C059 1.374(16) . ?
C03R H03R 0.9300 . ?
C03V C05K 1.390(17) . ?
C40 C41 1.473(17) . ?
O40 C123 1.319(16) . ?
C42 C43 1.369(19) . ?
C42 C41 1.426(18) . ?
O42 C142 1.270(14) . ?
C41 C46 1.435(17) . ?
O41 C194 1.362(14) . ?
O43 C148 1.376(17) . ?
C43 C44 1.327(19) . ?
C43 H43 0.9300 . ?
O45 C131 1.184(14) . ?
C45 C46 1.339(17) . ?
C45 C44 1.416(19) . ?
C45 H45 0.9300 . ?
C44 H44 0.9300 . ?
O44 C131 1.334(15) . ?
O44 C132 1.459(17) . ?
C46 H46 0.9300 . ?
O46 C133 1.315(17) . ?
O46 C134 1.470(15) . ?
C47 C48 1.398(17) . ?
C47 C53 1.498(16) . ?
O47 C133 1.195(17) . ?
C48 C49 1.383(18) . ?
C48 C54 1.48(2) . ?
C49 C50 1.420(19) . ?
C49 C60 1.54(2) . ?
C50 C51 1.388(17) . ?
C50 C57 1.52(2) . ?
O50 C174 1.331(16) . ?
C53 H53A 0.9600 . ?
C53 H53B 0.9600 . ?
C53 H53C 0.9600 . ?
O53 C159 1.298(17) . ?
O53 C160 1.38(2) . ?
C52 C51 1.458(18) . ?
C52 H52 0.9300 . ?
O52 C156 1.199(19) . ?
O51 C156 1.29(2) . ?
O51 C157 1.471(18) . ?
O54 C159 1.203(16) . ?
C56 C55 1.23(3) . ?
C56 H56A 0.9300 . ?
C56 H56B 0.9300 . ?
C55 H55 0.9300 . ?
C58 C59 1.47(2) . ?
C58 H58A 0.9700 . ?
C58 H58B 0.9700 . ?
O58 C184 1.218(14) . ?
O57 C192 1.263(13) . ?
C059 H059 0.9300 . ?
O59 C184 1.273(14) . ?
O59 C06O 1.460(15) . ?
C59 H59A 0.9600 . ?
C59 H59B 0.9600 . ?
C59 H59C 0.9600 . ?
C05K C06F 1.330(16) . ?
C05K H05K 0.9300 . ?
C61 C60 1.34(2) . ?
C61 C62 1.42(2) . ?
C61 H61 0.9300 . ?
O61 C181 1.357(18) . ?
O61 C182 1.480(18) . ?
C60 C65 1.41(2) . ?
O60 C181 1.157(17) . ?
C64 C63 1.36(3) . ?
C64 C65 1.44(2) . ?
C64 H64 0.9300 . ?
C63 C62 1.26(3) . ?
C62 H62 0.9300 . ?
C65 H65 0.9300 . ?
C66 C67 1.499(17) . ?
O66 C205 1.215(18) . ?
C67 C68 1.388(18) . ?
C67 C72 1.382(17) . ?
C68 C69 1.401(19) . ?
C69 C70 1.40(2) . ?
C69 H69 0.9300 . ?
C06F H06F 0.9300 . ?
C06O H06A 0.9700 . ?
C06O H06B 0.9700 . ?
C70 C71 1.348(19) . ?
C70 H70 0.9300 . ?
C71 C72 1.406(17) . ?
C71 H71 0.9300 . ?
C73 C74 1.468(16) . ?
C73 H73A 0.9600 . ?
C73 H73B 0.9600 . ?
C73 H73C 0.9600 . ?
C72 H72 0.9300 . ?
C75 C76 1.389(16) . ?
C75 C74 1.399(16) . ?
C75 C80 1.535(19) . ?
C76 C77 1.418(16) . ?
C76 C86 1.474(15) . ?
C78 C77 1.412(15) . ?
C78 C79 1.446(15) . ?
C77 C83 1.509(17) . ?
C79 H79 0.9300 . ?
C81 C82 1.49(2) . ?
C81 H81A 0.9700 . ?
C81 H81B 0.9700 . ?
C82 H82A 0.9600 . ?
C82 H82B 0.9600 . ?
C82 H82C 0.9600 . ?
C84 C85 1.450(15) . ?
C84 H84A 0.9700 . ?
C84 H84B 0.9700 . ?
C85 H85A 0.9600 . ?
C85 H85B 0.9600 . ?
C85 H85C 0.9600 . ?
C87 C86 1.393(15) . ?
C87 C88 1.382(15) . ?
C87 H87 0.9300 . ?
C86 C91 1.377(15) . ?
C89 C88 1.343(15) . ?
C89 C90 1.394(15) . ?
C88 H88 0.9300 . ?
C90 C91 1.351(15) . ?
C90 H90 0.9300 . ?
C91 H91 0.9300 . ?
C92 C93 1.502(16) . ?
C93 C94 1.436(17) . ?
C93 C98 1.398(16) . ?
C94 C95 1.389(17) . ?
C95 C96 1.411(19) . ?
C95 H95 0.9300 . ?
C96 C97 1.418(19) . ?
C96 H96 0.9300 . ?
C97 C98 1.329(17) . ?
C97 H97 0.9300 . ?
C98 H98 0.9300 . ?
C99 C100 1.528(16) . ?
C99 H99A 0.9600 . ?
C99 H99B 0.9600 . ?
C99 H99C 0.9600 . ?
C100 C101 1.373(17) . ?
C101 C202 1.361(18) . ?
C101 C106 1.525(19) . ?
C102 C202 1.387(18) . ?
C102 C104 1.409(17) . ?
C102 C205 1.52(2) . ?
C104 C105 1.466(17) . ?
C103 C132 1.34(3) . ?
C103 H10D 0.9300 . ?
C103 H10E 0.9300 . ?
C105 H105 0.9300 . ?
C107 C108 1.41(2) . ?
C107 H10F 0.9700 . ?
C107 H10G 0.9700 . ?
C108 H10H 0.9600 . ?
C108 H10I 0.9600 . ?
C108 H10J 0.9600 . ?
C111 C116 1.360(19) . ?
C111 C112 1.394(19) . ?
C111 C202 1.475(19) . ?
C112 C113 1.42(2) . ?
C112 H112 0.9300 . ?
C113 C114 1.30(2) . ?
C113 H113 0.9300 . ?
C114 C115 1.31(2) . ?
C115 C116 1.42(2) . ?
C115 H115 0.9300 . ?
C116 H116 0.9300 . ?
C117 C118 1.440(17) . ?
C118 C123 1.374(18) . ?
C118 C119 1.379(17) . ?
C119 C120 1.410(18) . ?
C119 H119 0.9300 . ?
C120 C121 1.38(2) . ?
C120 H120 0.9300 . ?
C121 C122 1.37(2) . ?
C121 H121 0.9300 . ?
C122 C123 1.412(19) . ?
C122 H122 0.9300 . ?
C124 C125 1.468(15) . ?
C124 H12C 0.9600 . ?
C124 H12D 0.9600 . ?
C124 H12E 0.9600 . ?
C125 C126 1.443(16) . ?
C126 C127 1.386(16) . ?
C126 C133 1.519(19) . ?
C127 C128 1.363(16) . ?
C127 C136 1.509(17) . ?
C128 C129 1.379(16) . ?
C128 C131 1.507(17) . ?
C129 C130 1.419(16) . ?
C130 H130 0.9300 . ?
C132 H132 0.9300 . ?
C134 C135 1.444(19) . ?
C134 H13D 0.9700 . ?
C134 H13E 0.9700 . ?
C135 H13F 0.9600 . ?
C135 H13G 0.9600 . ?
C135 H13H 0.9600 . ?
C136 C137 1.353(16) . ?
C136 C141 1.398(16) . ?
C137 C138 1.356(15) . ?
C137 H137 0.9300 . ?
C138 C139 1.314(16) . ?
C138 H138 0.9300 . ?
C139 C140 1.357(17) . ?
C140 C141 1.361(16) . ?
C140 H140 0.9300 . ?
C141 H141 0.9300 . ?
C142 C143 1.470(17) . ?
C143 C144 1.394(17) . ?
C143 C148 1.437(18) . ?
C144 C145 1.387(18) . ?
C144 H144 0.9300 . ?
C145 C146 1.395(19) . ?
C145 H145 0.9300 . ?
C146 C147 1.304(19) . ?
C146 H146 0.9300 . ?
C147 C148 1.367(19) . ?
C147 H147 0.9300 . ?
C149 C151 1.400(17) . ?
C149 C150 1.464(17) . ?
C150 H150 0.9300 . ?
C151 C152 1.390(19) . ?
C151 C156 1.44(2) . ?
C152 C153 1.400(19) . ?
C152 C162 1.54(2) . ?
C153 C154 1.409(17) . ?
C153 C159 1.478(19) . ?
C154 C155 1.473(17) . ?
C155 H15C 0.9600 . ?
C155 H15D 0.9600 . ?
C155 H15E 0.9600 . ?
C157 C158 1.50(2) . ?
C157 H15F 0.9700 . ?
C157 H15G 0.9700 . ?
C158 H15H 0.9600 . ?
C158 H15I 0.9600 . ?
C158 H15J 0.9600 . ?
C160 C161 1.22(3) . ?
C160 H160 0.9300 . ?
C161 H161 0.9300 . ?
C162 C167 1.31(2) . ?
C162 C163 1.40(2) . ?
C163 C164 1.41(2) . ?
C163 H163 0.9300 . ?
C164 C165 1.31(2) . ?
C164 H164 0.9300 . ?
C165 C166 1.28(2) . ?
C166 C167 1.44(2) . ?
C166 H166 0.9300 . ?
C167 H167 0.9300 . ?
C168 C169 1.495(17) . ?
C169 C174 1.427(18) . ?
C169 C170 1.429(17) . ?
C170 C171 1.411(17) . ?
C170 H170 0.9300 . ?
C171 C172 1.411(19) . ?
C171 H171 0.9300 . ?
C172 C173 1.361(19) . ?
C172 H172 0.9300 . ?
C173 C174 1.422(18) . ?
C173 H173 0.9300 . ?
C175 C176 1.463(15) . ?
C175 H17A 0.9600 . ?
C175 H17B 0.9600 . ?
C175 H17C 0.9600 . ?
C176 C177 1.428(16) . ?
C177 C178 1.372(16) . ?
C177 C181 1.521(19) . ?
C178 C179 1.429(16) . ?
C178 C186 1.436(15) . ?
C179 C180 1.410(15) . ?
C179 C184 1.519(17) . ?
C182 C183 1.47(2) . ?
C182 H18A 0.9700 . ?
C182 H18B 0.9700 . ?
C183 H18C 0.9600 . ?
C183 H18D 0.9600 . ?
C183 H18E 0.9600 . ?
C185 H18F 0.9600 . ?
C185 H18G 0.9600 . ?
C185 H18H 0.9600 . ?
C186 C191 1.371(15) . ?
C186 C187 1.401(15) . ?
C187 C188 1.416(15) . ?
C187 H187 0.9300 . ?
C188 C189 1.359(15) . ?
C188 H188 0.9300 . ?
C189 C190 1.361(16) . ?
C190 C191 1.373(15) . ?
C190 H190 0.9300 . ?
C191 H191 0.9300 . ?
C192 C193 1.504(16) . ?
C193 C198 1.382(17) . ?
C193 C194 1.411(17) . ?
C194 C195 1.384(16) . ?
C195 C196 1.369(19) . ?
C195 H195 0.9300 . ?
C196 C197 1.391(19) . ?
C196 H196 0.9300 . ?
C197 C198 1.350(17) . ?
C197 H197 0.9300 . ?
C198 H198 0.9300 . ?
C201 H20A 0.9300 . ?
C201 H20B 0.9300 . ?
C203 C204 1.48(3) . ?
C203 H20C 0.9700 . ?
C203 H20D 0.9700 . ?
C204 H20E 0.9600 . ?
C204 H20F 0.9600 . ?
C204 H20G 0.9600 . ?
